data_7062017
loop_
_publ_author_name
'Faraonov, Maxim A.'
'Osipov, Nikita G.'
'Romanenko, Nikita R.'
'Kuzmin, Alexey V.'
'Kornev, Alexey B.'
'Stuzhin, Pavel A.'
'Khasanov, Salavat S.'
'Konarev, Dmitri V.'

_publ_section_title
;
 Crystalline salts of anionic free-base tetrapyrazinoporphyrazines with
 alkyl-substituents or an extended \p-electron system
;
_journal_issue 46
_journal_name_full 'New Journal of Chemistry'
_journal_page_first 22195
_journal_page_last 22202
_journal_paper_doi 10.1039/D2NJ04578H
_journal_volume 46
_journal_year 2022
_chemical_formula_moiety 'C18 H36 K N2 O6, C72 H34 N16, 5(C6 H4 Cl2)'
_chemical_formula_sum 'C120 H90 Cl10 K N18 O6'
_chemical_formula_weight 2273.69
_space_group_crystal_system triclinic
_space_group_IT_number 2
_space_group_name_Hall '-P 1'
_space_group_name_H-M_alt 'P -1'
_atom_sites_solution_hydrogens geom
_atom_sites_solution_primary dual
_audit_creation_date 2022-09-14
_audit_creation_method
;FinalCif V110 by Daniel Kratzert, Freiburg 2022,
https://dkratzert.de/finalcif.html
;
_audit_update_record
;
2022-09-14 deposited with the CCDC.	2022-10-25 downloaded from the CCDC.
;
_cell_angle_alpha 98.685(3)
_cell_angle_beta 110.185(4)
_cell_angle_gamma 103.628(3)
_cell_formula_units_Z 2
_cell_length_a 14.2695(6)
_cell_length_b 20.3080(8)
_cell_length_c 20.3344(8)
_cell_measurement_reflns_used 8209
_cell_measurement_temperature 102(3)
_cell_measurement_theta_max 28.2360
_cell_measurement_theta_min 1.7190
_cell_volume 5197.8(4)
_computing_cell_refinement 'CrysAlisPro 1.171.41.123a (Rigaku OD, 2022)'
_computing_data_collection 'CrysAlisPro 1.171.41.123a (Rigaku OD, 2022)'
_computing_data_reduction 'CrysAlisPro 1.171.41.123a (Rigaku OD, 2022)'
_computing_molecular_graphics 'Olex2 1.5 (Dolomanov et al., 2009)'
_computing_publication_material 'Olex2 1.5 (Dolomanov et al., 2009)'
_computing_structure_refinement 'SHELXL 2018/3 (Sheldrick, 2015)'
_computing_structure_solution 'SHELXT  (Sheldrick, 2015)'
_diffrn_ambient_temperature 101.15
_diffrn_detector_area_resol_mean 5.2283
_diffrn_detector_type AtlasS2
_diffrn_measured_fraction_theta_full 0.866
_diffrn_measured_fraction_theta_max 0.698
_diffrn_measurement_details
;
List of Runs (angles in degrees, time in seconds):

  # Type    Start    End  Width  t~exp~   \w     \q     \k     \f   Frames
#--------------------------------------------------------------------------
  1  \w    -17.00  86.00   1.00  180.00    --   11.89  57.00 150.00  103
  2  \w    -12.00  83.00   1.00  180.00    --   11.89  57.00 -90.00   95
  3  \w    -44.00   3.00   1.00  180.00    --  -12.05 -57.00-120.00   47
;
_diffrn_measurement_device 'four-circle diffractometer'
_diffrn_measurement_device_type 'Xcalibur, AtlasS2, Gemini'
_diffrn_measurement_method '\w scans'
_diffrn_radiation_type MoK\a
_diffrn_radiation_wavelength 0.71073
_diffrn_reflns_av_R_equivalents 0.0394
_diffrn_reflns_av_unetI/netI 0.0948
_diffrn_reflns_Laue_measured_fraction_full 0.866
_diffrn_reflns_Laue_measured_fraction_max 0.698
_diffrn_reflns_limit_h_max 17
_diffrn_reflns_limit_h_min -16
_diffrn_reflns_limit_k_max 22
_diffrn_reflns_limit_k_min -23
_diffrn_reflns_limit_l_max 25
_diffrn_reflns_limit_l_min -20
_diffrn_reflns_number 35747
_diffrn_reflns_point_group_measured_fraction_full 0.866
_diffrn_reflns_point_group_measured_fraction_max 0.698
_diffrn_reflns_theta_full 25.242
_diffrn_reflns_theta_max 29.641
_diffrn_reflns_theta_min 1.542
_exptl_absorpt_coefficient_mu 0.378
_exptl_absorpt_correction_T_max 1.00000
_exptl_absorpt_correction_T_min 0.97316
_exptl_absorpt_correction_type multi-scan
_exptl_absorpt_process_details
;
CrysAlisPro 1.171.41.123a (Rigaku Oxford Diffraction, 2022)
Empirical absorption correction using spherical harmonics,
implemented in SCALE3 ABSPACK scaling algorithm.
;
_exptl_crystal_colour 'metallic dark black'
_exptl_crystal_colour_lustre metallic
_exptl_crystal_colour_modifier dark
_exptl_crystal_colour_primary black
_exptl_crystal_density_diffrn 1.453
_exptl_crystal_description block
_exptl_crystal_F_000 2346
_exptl_crystal_size_max 0.239
_exptl_crystal_size_mid 0.168
_exptl_crystal_size_min 0.136
_refine_diff_density_max 3.018
_refine_diff_density_min -1.156
_refine_diff_density_rms 0.087
_refine_ls_extinction_method none
_refine_ls_goodness_of_fit_ref 1.066
_refine_ls_hydrogen_treatment constr
_refine_ls_matrix_type full
_refine_ls_number_parameters 1397
_refine_ls_number_reflns 20463
_refine_ls_number_restraints 0
_refine_ls_restrained_S_all 1.066
_refine_ls_R_factor_all 0.1290
_refine_ls_R_factor_gt 0.0823
_refine_ls_shift/su_max 0.001
_refine_ls_shift/su_mean 0.000
_refine_ls_structure_factor_coef Fsqd
_refine_ls_weighting_details 'w=1/[\s^2^(Fo^2^)+(0.0457P)^2^+18.3071P] where P=(Fo^2^+2Fc^2^)/3'
_refine_ls_weighting_scheme calc
_refine_ls_wR_factor_gt 0.1693
_refine_ls_wR_factor_ref 0.1919
_reflns_Friedel_coverage 0.000
_reflns_number_gt 13484
_reflns_number_total 20463
_reflns_threshold_expression 'I > 2\s(I)'
_cod_data_source_file d2nj04578h2.cif
_cod_data_source_block exp_2385_int1
_cod_depositor_comments 'Adding full bibliography for 7062016--7062018.cif.'
_cod_database_code 7062017
_shelx_shelxl_version_number 2018/3
_olex2_refinement_description
;
1. Fixed Uiso
 At 1.2 times of:
  All C(H) groups, All C(H,H) groups, All N(H) groups
2. Others
 Sof(H103)=Sof(H101)=1-FVAR(1)
 Sof(H104)=Sof(H102)=FVAR(1)
3.a Secondary CH2 refined with riding coordinates:
 C201(H20A,H20B), C211(H21A,H21B), C207(H20C,H20D), C206(H20E,H20F), C218(H21C,
 H21D), C204(H20G,H20H), C212(H21E,H21F), C205(H20I,H20J), C214(H21G,H21H),
 C216(H21I,H21J), C202(H20K,H20L), C215(H21K,H21L), C210(H21M,H21N), C203(H20M,
 H20N), C213(H21O,H21P), C208(H20O,H20P), C217(H21Q,H21R), C209(H20Q,H20R)
3.b Aromatic/amide H refined with riding coordinates:
 C123(H123), C111(H111), C167(H167), N104(H104), C132(H132), C113(H113),
 N103(H103), N101(H101), C160(H160), C144(H144), N102(H102), C165(H165),
 C112(H112), C159(H159), C114(H114), C168(H168), C162(H162), C141(H141),
 C131(H131), C130(H130), C149(H149), C124(H124), C108(H108), C125(H125),
 C129(H129), C147(H147), C126(H126), C150(H150), C148(H148), C105(H105),
 C161(H161), C107(H107), C143(H143), C166(H166), C142(H142), C106(H106),
 C5D(H5D), C3D(H3D), C6D(H6D), C4D(H4D), C6C(H6C), C5C(H5C), C4C(H4C), C3C(H3C),
  C5E(H5E), C4E(H4E), C6E(H6E), C3E(H3E), C6A(H6A), C3A(H3A), C4A(H4A),
 C5A(H5A), C3B(H3B), C4B(H4B), C6B(H6B), C5B(H5B)
;
_olex2_submission_special_instructions 'No special instructions were received'
_oxdiff_exptl_absorpt_empirical_details
;
Empirical correction (ABSPACK) includes:
- Absorption correction using spherical harmonics
- Frame scaling
;
_shelx_space_group_comment
;
The symmetry employed for this shelxl refinement is uniquely defined
by the following loop, which should always be used as a source of
symmetry information in preference to the above space-group names.
They are only intended as comments.
;
_shelx_estimated_absorpt_t_min 0.915
_shelx_estimated_absorpt_t_max 0.950

loop_
_space_group_symop_operation_xyz
'x, y, z'
'-x, -y, -z'

loop_
_atom_site_label
_atom_site_type_symbol
_atom_site_fract_x
_atom_site_fract_y
_atom_site_fract_z
_atom_site_U_iso_or_equiv
_atom_site_adp_type
_atom_site_occupancy
_atom_site_site_symmetry_order
_atom_site_calc_flag
_atom_site_refinement_flags_posn
_atom_site_refinement_flags_adp
_atom_site_refinement_flags_occupancy
_atom_site_disorder_assembly
_atom_site_disorder_group
K21 K 0.34474(9) 0.49806(7) 0.32247(7) 0.0348(3) Uani 1 1 d . . . . .
C201 C 0.5102(3) 0.6749(3) 0.3238(3) 0.0211(11) Uani 1 1 d . . . . .
H20A H 0.554643 0.723962 0.348864 0.025 Uiso 1 1 calc R U . . .
H20B H 0.473442 0.672787 0.272006 0.025 Uiso 1 1 calc R U . . .
C211 C 0.2848(4) 0.3670(3) 0.4235(3) 0.0293(12) Uani 1 1 d . . . . .
H21A H 0.249571 0.351776 0.455387 0.035 Uiso 1 1 calc R U . . .
H21B H 0.353118 0.357620 0.439217 0.035 Uiso 1 1 calc R U . . .
C207 C 0.4811(4) 0.6865(3) 0.4337(2) 0.0218(11) Uani 1 1 d . . . . .
H20C H 0.490741 0.737383 0.442583 0.026 Uiso 1 1 calc R U . . .
H20D H 0.551635 0.680487 0.452522 0.026 Uiso 1 1 calc R U . . .
C206 C 0.3523(4) 0.3139(3) 0.3025(4) 0.0394(15) Uani 1 1 d . . . . .
H20E H 0.325142 0.262084 0.286500 0.047 Uiso 1 1 calc R U . . .
H20F H 0.398993 0.327194 0.354540 0.047 Uiso 1 1 calc R U . . .
O206 O 0.1681(2) 0.41920(18) 0.19084(17) 0.0204(7) Uani 1 1 d . . . . .
O201 O 0.5169(2) 0.55923(18) 0.28888(18) 0.0220(8) Uani 1 1 d . . . . .
O203 O 0.4194(2) 0.58540(18) 0.47221(17) 0.0214(8) Uani 1 1 d . . . . .
O205 O 0.2230(2) 0.57021(18) 0.24078(16) 0.0203(7) Uani 1 1 d . . . . .
O204 O 0.3018(3) 0.43972(19) 0.43010(18) 0.0247(8) Uani 1 1 d . . . . .
O202 O 0.4648(3) 0.4140(2) 0.2883(2) 0.0290(9) Uani 1 1 d . . . . .
C218 C 0.1808(4) 0.3111(3) 0.2197(3) 0.0283(12) Uani 1 1 d . . . . .
H21C H 0.137838 0.264201 0.217649 0.034 Uiso 1 1 calc R U . . .
H21D H 0.214514 0.304765 0.185051 0.034 Uiso 1 1 calc R U . . .
N201 N 0.4309(3) 0.6549(2) 0.3550(2) 0.0180(9) Uani 1 1 d . . . . .
N202 N 0.2633(3) 0.3418(2) 0.2933(2) 0.0240(10) Uani 1 1 d . . . . .
C204 C 0.5142(4) 0.4427(3) 0.2446(3) 0.0258(12) Uani 1 1 d . . . . .
H20G H 0.460197 0.441791 0.197814 0.031 Uiso 1 1 calc R U . . .
H20H H 0.557669 0.414367 0.234374 0.031 Uiso 1 1 calc R U . . .
C212 C 0.2181(4) 0.3265(3) 0.3467(3) 0.0262(12) Uani 1 1 d . . . . .
H21E H 0.203973 0.275896 0.344452 0.031 Uiso 1 1 calc R U . . .
H21F H 0.149891 0.335967 0.332264 0.031 Uiso 1 1 calc R U . . .
C205 C 0.4160(4) 0.3402(3) 0.2603(4) 0.0400(16) Uani 1 1 d . . . . .
H20I H 0.470130 0.316493 0.264488 0.048 Uiso 1 1 calc R U . . .
H20J H 0.369485 0.329545 0.208389 0.048 Uiso 1 1 calc R U . . .
C214 C 0.2728(3) 0.6413(3) 0.2440(2) 0.0191(10) Uani 1 1 d . . . . .
H21G H 0.218899 0.663939 0.223645 0.023 Uiso 1 1 calc R U . . .
H21H H 0.315979 0.642414 0.214897 0.023 Uiso 1 1 calc R U . . .
C216 C 0.1007(4) 0.4598(3) 0.1639(3) 0.0223(11) Uani 1 1 d . . . . .
H21I H 0.058984 0.464474 0.193495 0.027 Uiso 1 1 calc R U . . .
H21J H 0.051388 0.435858 0.113255 0.027 Uiso 1 1 calc R U . . .
C202 C 0.5798(4) 0.6285(3) 0.3300(3) 0.0235(11) Uani 1 1 d . . . . .
H20K H 0.634173 0.646086 0.311654 0.028 Uiso 1 1 calc R U . . .
H20L H 0.615404 0.628889 0.381456 0.028 Uiso 1 1 calc R U . . .
C215 C 0.1652(4) 0.5303(3) 0.1673(2) 0.0216(11) Uani 1 1 d . . . . .
H21K H 0.214441 0.525310 0.143884 0.026 Uiso 1 1 calc R U . . .
H21L H 0.118867 0.555171 0.140464 0.026 Uiso 1 1 calc R U . . .
C210 C 0.3543(4) 0.4798(3) 0.5032(3) 0.0257(12) Uani 1 1 d . . . . .
H21M H 0.426965 0.477449 0.523036 0.031 Uiso 1 1 calc R U . . .
H21N H 0.317482 0.460208 0.532547 0.031 Uiso 1 1 calc R U . . .
C203 C 0.5812(4) 0.5160(3) 0.2831(3) 0.0232(11) Uani 1 1 d . . . . .
H20M H 0.629935 0.517424 0.332100 0.028 Uiso 1 1 calc R U . . .
H20N H 0.623646 0.533905 0.256278 0.028 Uiso 1 1 calc R U . . .
C213 C 0.3417(3) 0.6805(3) 0.3220(2) 0.0200(11) Uani 1 1 d . . . . .
H21O H 0.369049 0.730734 0.324316 0.024 Uiso 1 1 calc R U . . .
H21P H 0.298113 0.676673 0.350893 0.024 Uiso 1 1 calc R U . . .
C208 C 0.4206(4) 0.6560(3) 0.4753(3) 0.0248(12) Uani 1 1 d . . . . .
H20O H 0.453625 0.683829 0.526384 0.030 Uiso 1 1 calc R U . . .
H20P H 0.347704 0.657749 0.454301 0.030 Uiso 1 1 calc R U . . .
C217 C 0.1102(4) 0.3544(3) 0.1965(3) 0.0243(11) Uani 1 1 d . . . . .
H21Q H 0.052418 0.328775 0.148992 0.029 Uiso 1 1 calc R U . . .
H21R H 0.079051 0.363409 0.232178 0.029 Uiso 1 1 calc R U . . .
C209 C 0.3566(4) 0.5537(3) 0.5074(3) 0.0248(12) Uani 1 1 d . . . . .
H20Q H 0.284138 0.555552 0.484010 0.030 Uiso 1 1 calc R U . . .
H20R H 0.385587 0.580152 0.558799 0.030 Uiso 1 1 calc R U . . .
N113 N 0.6886(3) 0.3448(2) 0.26621(18) 0.0139(8) Uani 1 1 d . . . . .
C164 C 1.0101(3) 0.2914(3) 0.8761(2) 0.0165(10) Uani 1 1 d . . . . .
C122 C 0.8936(3) 0.8238(3) 0.3289(2) 0.0163(10) Uani 1 1 d . . . . .
C120 C 0.9068(3) 0.6850(3) 0.4180(2) 0.0129(10) Uani 1 1 d . . . . .
C123 C 0.9447(3) 0.8837(3) 0.3878(2) 0.0192(11) Uani 1 1 d . . . . .
H123 H 0.970240 0.878207 0.435749 0.023 Uiso 1 1 calc R U . . .
N110 N 1.1395(3) 0.7946(2) 0.70011(18) 0.0132(8) Uani 1 1 d . . . . .
C158 C 0.9253(3) 0.2353(2) 0.7433(2) 0.0143(10) Uani 1 1 d . . . . .
C169 C 1.0275(3) 0.3577(3) 0.8623(2) 0.0161(10) Uani 1 1 d . . . . .
C111 C 1.3739(3) 0.9961(3) 0.8949(2) 0.0203(11) Uani 1 1 d . . . . .
H111 H 1.410032 1.018635 0.945082 0.024 Uiso 1 1 calc R U . . .
C167 C 1.1173(4) 0.4130(3) 0.9906(3) 0.0243(12) Uani 1 1 d . . . . .
H167 H 1.154450 0.454009 1.029437 0.029 Uiso 1 1 calc R U . . .
N104 N 0.9331(3) 0.4687(2) 0.60346(19) 0.0129(8) Uani 1 1 d . . . . .
H104 H 0.926387 0.495189 0.572743 0.015 Uiso 0.68(5) 1 calc R U P A 2
N108 N 0.8412(3) 0.3544(2) 0.51882(18) 0.0128(8) Uani 1 1 d . . . . .
N115 N 0.9045(3) 0.3073(2) 0.65920(19) 0.0130(8) Uani 1 1 d . . . . .
C133 C 0.7917(3) 0.7024(3) 0.2076(2) 0.0148(10) Uani 1 1 d . . . . .
C157 C 0.9409(3) 0.3038(2) 0.7291(2) 0.0139(10) Uani 1 1 d . . . . .
C137 C 0.8067(3) 0.4433(3) 0.3794(2) 0.0127(9) Uani 1 1 d . . . . .
C103 C 1.1877(3) 0.7806(3) 0.8227(2) 0.0148(10) Uani 1 1 d . . . . .
C132 C 0.7434(3) 0.6433(3) 0.1487(2) 0.0188(10) Uani 1 1 d . . . . .
H132 H 0.736337 0.597882 0.156921 0.023 Uiso 1 1 calc R U . . .
C113 C 1.3335(4) 1.0020(3) 0.7716(3) 0.0214(11) Uani 1 1 d . . . . .
H113 H 1.340818 1.027951 0.737528 0.026 Uiso 1 1 calc R U . . .
N103 N 0.8505(3) 0.4433(2) 0.45142(19) 0.0128(8) Uani 1 1 d . . . . .
H103 H 0.892489 0.480264 0.487210 0.015 Uiso 0.32(5) 1 calc R U P A 2
N101 N 0.9943(3) 0.6124(2) 0.61543(18) 0.0131(8) Uani 1 1 d . . . . .
H101 H 0.956199 0.575064 0.579203 0.016 Uiso 0.32(5) 1 calc R U P A 2
N114 N 0.6911(3) 0.2640(2) 0.37044(19) 0.0143(8) Uani 1 1 d . . . . .
C117 C 1.0888(3) 0.7272(3) 0.6810(2) 0.0134(9) Uani 1 1 d . . . . .
C153 C 0.7482(3) 0.3300(3) 0.3878(2) 0.0139(10) Uani 1 1 d . . . . .
C172 C 0.9823(3) 0.4929(2) 0.6778(2) 0.0126(9) Uani 1 1 d . . . . .
C134 C 0.8314(3) 0.6936(3) 0.2819(2) 0.0137(10) Uani 1 1 d . . . . .
C156 C 0.9231(3) 0.3720(3) 0.6513(2) 0.0132(10) Uani 1 1 d . . . . .
C152 C 0.6314(3) 0.2364(2) 0.2990(2) 0.0130(9) Uani 1 1 d . . . . .
C136 C 0.8554(3) 0.5636(2) 0.3899(2) 0.0128(9) Uani 1 1 d . . . . .
C121 C 0.8810(3) 0.7544(3) 0.3414(2) 0.0142(10) Uani 1 1 d . . . . .
C128 C 0.8035(3) 0.7696(3) 0.1962(2) 0.0169(10) Uani 1 1 d . . . . .
C160 C 0.8632(4) 0.1084(3) 0.6978(3) 0.0215(11) Uani 1 1 d . . . . .
H160 H 0.832290 0.067935 0.658221 0.026 Uiso 1 1 calc R U . . .
C144 C 0.4577(3) 0.1408(3) 0.0724(2) 0.0195(10) Uani 1 1 d . . . . .
H144 H 0.413840 0.093418 0.055790 0.023 Uiso 1 1 calc R U . . .
C140 C 0.5756(3) 0.2414(3) 0.1701(2) 0.0170(10) Uani 1 1 d . . . . .
N102 N 0.9048(3) 0.5876(2) 0.46388(18) 0.0113(8) Uani 1 1 d . . . . .
H102 H 0.913764 0.560814 0.494272 0.014 Uiso 0.68(5) 1 calc R U P A 2
N111 N 0.9186(3) 0.7496(2) 0.41100(19) 0.0147(8) Uani 1 1 d . . . . .
N106 N 0.9932(3) 0.7022(2) 0.54936(19) 0.0137(8) Uani 1 1 d . . . . .
N112 N 0.8170(3) 0.6280(2) 0.29053(19) 0.0136(8) Uani 1 1 d . . . . .
N107 N 0.8107(3) 0.4976(2) 0.35042(19) 0.0136(8) Uani 1 1 d . . . . .
N116 N 1.0122(3) 0.4302(2) 0.77776(19) 0.0134(8) Uani 1 1 d . . . . .
N105 N 1.0288(3) 0.5590(2) 0.71728(18) 0.0128(8) Uani 1 1 d . . . . .
C165 C 1.0466(4) 0.2876(3) 0.9490(3) 0.0246(11) Uani 1 1 d . . . . .
H165 H 1.034099 0.243180 0.959618 0.029 Uiso 1 1 calc R U . . .
N109 N 1.1390(3) 0.7109(2) 0.80199(18) 0.0139(8) Uani 1 1 d . . . . .
C154 C 0.8185(3) 0.3769(2) 0.4583(2) 0.0134(9) Uani 1 1 d . . . . .
C119 C 0.9378(3) 0.6591(3) 0.4835(2) 0.0136(10) Uani 1 1 d . . . . .
C170 C 0.9931(3) 0.3651(3) 0.7876(2) 0.0140(10) Uani 1 1 d . . . . .
C138 C 0.7435(3) 0.3714(2) 0.3371(2) 0.0122(9) Uani 1 1 d . . . . .
C118 C 1.0222(3) 0.6796(3) 0.6093(2) 0.0142(10) Uani 1 1 d . . . . .
C102 C 1.0918(3) 0.6850(3) 0.7304(2) 0.0142(10) Uani 1 1 d . . . . .
C155 C 0.8965(3) 0.3973(3) 0.5848(2) 0.0135(10) Uani 1 1 d . . . . .
C135 C 0.8560(3) 0.6247(3) 0.3593(2) 0.0150(10) Uani 1 1 d . . . . .
C171 C 0.9770(3) 0.4328(2) 0.7091(2) 0.0136(10) Uani 1 1 d . . . . .
C101 C 1.0351(3) 0.6126(2) 0.6871(2) 0.0127(9) Uani 1 1 d . . . . .
C146 C 0.5009(3) 0.1331(3) 0.2012(2) 0.0170(10) Uani 1 1 d . . . . .
C145 C 0.5112(3) 0.1710(3) 0.1475(2) 0.0164(10) Uani 1 1 d . . . . .
C110 C 1.3111(3) 0.9264(3) 0.8738(2) 0.0163(10) Uani 1 1 d . . . . .
C115 C 1.2584(3) 0.8945(3) 0.7981(2) 0.0158(10) Uani 1 1 d . . . . .
C112 C 1.3852(4) 1.0331(3) 0.8460(3) 0.0243(11) Uani 1 1 d . . . . .
H112 H 1.428768 1.080569 0.862638 0.029 Uiso 1 1 calc R U . . .
C116 C 1.1938(3) 0.8218(2) 0.7727(2) 0.0144(10) Uani 1 1 d . . . . .
C159 C 0.8794(3) 0.1746(3) 0.6858(2) 0.0197(11) Uani 1 1 d . . . . .
H159 H 0.858879 0.179080 0.637433 0.024 Uiso 1 1 calc R U . . .
C127 C 0.8547(3) 0.8325(3) 0.2575(2) 0.0173(10) Uani 1 1 d . . . . .
C114 C 1.2717(3) 0.9331(3) 0.7488(2) 0.0183(10) Uani 1 1 d . . . . .
H114 H 1.237173 0.911254 0.698326 0.022 Uiso 1 1 calc R U . . .
C139 C 0.6347(3) 0.2754(3) 0.2469(2) 0.0139(9) Uani 1 1 d . . . . .
C163 C 0.9574(3) 0.2282(3) 0.8152(2) 0.0163(10) Uani 1 1 d . . . . .
C151 C 0.5607(3) 0.1642(3) 0.2755(2) 0.0173(10) Uani 1 1 d . . . . .
C168 C 1.0805(4) 0.4185(3) 0.9200(2) 0.0188(10) Uani 1 1 d . . . . .
H168 H 1.090839 0.463415 0.910322 0.023 Uiso 1 1 calc R U . . .
C109 C 1.2967(3) 0.8860(3) 0.9253(2) 0.0181(10) Uani 1 1 d . . . . .
C162 C 0.9391(4) 0.1606(3) 0.8260(3) 0.0218(11) Uani 1 1 d . . . . .
H162 H 0.959134 0.155113 0.874038 0.026 Uiso 1 1 calc R U . . .
C141 C 0.5841(3) 0.2784(3) 0.1181(2) 0.0193(10) Uani 1 1 d . . . . .
H141 H 0.627004 0.325912 0.133720 0.023 Uiso 1 1 calc R U . . .
C131 C 0.7059(4) 0.6503(3) 0.0786(2) 0.0232(11) Uani 1 1 d . . . . .
H131 H 0.673337 0.610005 0.038772 0.028 Uiso 1 1 calc R U . . .
C130 C 0.7159(4) 0.7161(3) 0.0667(2) 0.0213(11) Uani 1 1 d . . . . .
H130 H 0.689017 0.720870 0.018519 0.026 Uiso 1 1 calc R U . . .
C149 C 0.4846(4) 0.0611(3) 0.3069(3) 0.0213(11) Uani 1 1 d . . . . .
H149 H 0.479157 0.036899 0.342564 0.026 Uiso 1 1 calc R U . . .
C124 C 0.9580(4) 0.9494(3) 0.3772(3) 0.0229(11) Uani 1 1 d . . . . .
H124 H 0.994956 0.989172 0.417448 0.028 Uiso 1 1 calc R U . . .
C108 C 1.3424(4) 0.9156(3) 1.0005(2) 0.0201(11) Uani 1 1 d . . . . .
H108 H 1.386356 0.962947 1.019073 0.024 Uiso 1 1 calc R U . . .
C125 C 0.9175(4) 0.9585(3) 0.3074(3) 0.0232(11) Uani 1 1 d . . . . .
H125 H 0.924285 1.004279 0.300136 0.028 Uiso 1 1 calc R U . . .
C129 C 0.7644(3) 0.7754(3) 0.1239(2) 0.0196(11) Uani 1 1 d . . . . .
H129 H 0.771545 0.820367 0.114615 0.024 Uiso 1 1 calc R U . . .
C147 C 0.4322(3) 0.0640(3) 0.1820(3) 0.0210(11) Uani 1 1 d . . . . .
H147 H 0.390402 0.041565 0.132257 0.025 Uiso 1 1 calc R U . . .
C126 C 0.8674(4) 0.9004(3) 0.2487(3) 0.0216(11) Uani 1 1 d . . . . .
H126 H 0.841002 0.906965 0.201261 0.026 Uiso 1 1 calc R U . . .
C150 C 0.5514(3) 0.1278(3) 0.3273(2) 0.0198(11) Uani 1 1 d . . . . .
H150 H 0.591917 0.149828 0.377242 0.024 Uiso 1 1 calc R U . . .
C148 C 0.4242(4) 0.0283(3) 0.2334(3) 0.0237(11) Uani 1 1 d . . . . .
H148 H 0.378041 -0.018241 0.218975 0.028 Uiso 1 1 calc R U . . .
C105 C 1.2179(4) 0.7764(3) 0.9489(2) 0.0211(11) Uani 1 1 d . . . . .
H105 H 1.175792 0.728642 0.931421 0.025 Uiso 1 1 calc R U . . .
C161 C 0.8928(4) 0.1019(3) 0.7686(3) 0.0238(11) Uani 1 1 d . . . . .
H161 H 0.881065 0.056684 0.777368 0.029 Uiso 1 1 calc R U . . .
C107 C 1.3245(4) 0.8772(3) 1.0480(3) 0.0261(12) Uani 1 1 d . . . . .
H107 H 1.355743 0.898417 1.098628 0.031 Uiso 1 1 calc R U . . .
C143 C 0.4671(4) 0.1776(3) 0.0224(2) 0.0232(11) Uani 1 1 d . . . . .
H143 H 0.429511 0.155624 -0.027882 0.028 Uiso 1 1 calc R U . . .
C166 C 1.1000(4) 0.3473(3) 1.0047(3) 0.0266(12) Uani 1 1 d . . . . .
H166 H 1.125226 0.343673 1.053317 0.032 Uiso 1 1 calc R U . . .
C142 C 0.5311(4) 0.2468(3) 0.0449(2) 0.0217(11) Uani 1 1 d . . . . .
H142 H 0.538419 0.272028 0.010362 0.026 Uiso 1 1 calc R U . . .
C106 C 1.2613(4) 0.8081(3) 1.0222(3) 0.0244(11) Uani 1 1 d . . . . .
H106 H 1.247667 0.782318 1.055015 0.029 Uiso 1 1 calc R U . . .
C104 C 1.2360(3) 0.8147(3) 0.8999(2) 0.0165(10) Uani 1 1 d . . . . .
C1D C 0.4998(4) 0.8058(3) 0.2297(3) 0.0255(12) Uani 1 1 d . . . . .
Cl2D Cl 0.68341(10) 0.86480(8) 0.34707(7) 0.0337(3) Uani 1 1 d . . . . .
Cl1D Cl 0.56927(11) 0.76880(8) 0.18869(8) 0.0370(3) Uani 1 1 d . . . . .
C5D C 0.3362(4) 0.8221(3) 0.2245(3) 0.0336(14) Uani 1 1 d . . . . .
H5D H 0.262813 0.812540 0.199109 0.040 Uiso 1 1 calc R U . . .
C3D C 0.4948(4) 0.8803(3) 0.3309(3) 0.0317(13) Uani 1 1 d . . . . .
H3D H 0.529551 0.910474 0.378402 0.038 Uiso 1 1 calc R U . . .
C6D C 0.3927(4) 0.7907(3) 0.1928(3) 0.0327(13) Uani 1 1 d . . . . .
H6D H 0.357661 0.759105 0.146019 0.039 Uiso 1 1 calc R U . . .
C4D C 0.3877(5) 0.8671(3) 0.2931(3) 0.0382(15) Uani 1 1 d . . . . .
H4D H 0.349629 0.889122 0.314545 0.046 Uiso 1 1 calc R U . . .
C2D C 0.5503(4) 0.8497(3) 0.2992(3) 0.0267(12) Uani 1 1 d . . . . .
Cl2C Cl 0.99180(10) 0.88900(8) 0.77430(7) 0.0328(3) Uani 1 1 d . . . . .
Cl1C Cl 0.76223(11) 0.89689(8) 0.74229(9) 0.0438(4) Uani 1 1 d . . . . .
C6C C 0.7282(4) 0.8571(3) 0.6016(3) 0.0394(15) Uani 1 1 d . . . . .
H6C H 0.659379 0.859902 0.591828 0.047 Uiso 1 1 calc R U . . .
C5C C 0.7566(4) 0.8369(3) 0.5449(3) 0.0424(16) Uani 1 1 d . . . . .
H5C H 0.707284 0.826365 0.496346 0.051 Uiso 1 1 calc R U . . .
C4C C 0.8564(4) 0.8320(3) 0.5585(3) 0.0332(13) Uani 1 1 d . . . . .
H4C H 0.875061 0.817561 0.519390 0.040 Uiso 1 1 calc R U . . .
C1C C 0.7993(4) 0.8730(3) 0.6717(3) 0.0300(13) Uani 1 1 d . . . . .
C2C C 0.9005(4) 0.8692(3) 0.6853(3) 0.0216(11) Uani 1 1 d . . . . .
C3C C 0.9285(4) 0.8482(3) 0.6289(3) 0.0239(11) Uani 1 1 d . . . . .
H3C H 0.997133 0.844960 0.638540 0.029 Uiso 1 1 calc R U . . .
Cl1E Cl 0.18034(10) 0.04985(7) -0.06173(7) 0.0278(3) Uani 1 1 d . . . . .
Cl2E Cl 0.23943(10) 0.17233(8) 0.07692(8) 0.0380(3) Uani 1 1 d . . . . .
C5E C -0.0984(4) 0.0457(3) -0.0583(3) 0.0289(13) Uani 1 1 d . . . . .
H5E H -0.169851 0.019487 -0.086699 0.035 Uiso 1 1 calc R U . . .
C4E C -0.0721(4) 0.0987(3) 0.0033(3) 0.0292(13) Uani 1 1 d . . . . .
H4E H -0.125506 0.107922 0.017397 0.035 Uiso 1 1 calc R U . . .
C6E C -0.0207(4) 0.0316(3) -0.0779(3) 0.0270(12) Uani 1 1 d . . . . .
H6E H -0.038596 -0.004872 -0.119543 0.032 Uiso 1 1 calc R U . . .
C3E C 0.0319(4) 0.1377(3) 0.0437(3) 0.0273(12) Uani 1 1 d . . . . .
H3E H 0.049644 0.174229 0.085288 0.033 Uiso 1 1 calc R U . . .
C1E C 0.0845(4) 0.0707(3) -0.0368(3) 0.0209(11) Uani 1 1 d . . . . .
C2E C 0.1102(4) 0.1237(3) 0.0240(3) 0.0234(11) Uani 1 1 d . . . . .
Cl2A Cl 0.62417(11) 0.15442(9) 0.53839(8) 0.0409(4) Uani 1 1 d . . . . .
Cl1A Cl 0.62896(11) -0.00218(9) 0.52649(9) 0.0460(4) Uani 1 1 d . . . . .
C6A C 0.7749(4) 0.0333(3) 0.4717(3) 0.0289(12) Uani 1 1 d . . . . .
H6A H 0.775759 -0.013765 0.467281 0.035 Uiso 1 1 calc R U . . .
C1A C 0.7098(4) 0.0563(3) 0.4999(3) 0.0269(12) Uani 1 1 d . . . . .
C2A C 0.7092(4) 0.1252(3) 0.5064(2) 0.0211(11) Uani 1 1 d . . . . .
C3A C 0.7779(4) 0.1718(3) 0.4873(3) 0.0259(12) Uani 1 1 d . . . . .
H3A H 0.780650 0.219627 0.494372 0.031 Uiso 1 1 calc R U . . .
C4A C 0.8413(4) 0.1485(3) 0.4583(2) 0.0273(13) Uani 1 1 d . . . . .
H4A H 0.886986 0.179857 0.444163 0.033 Uiso 1 1 calc R U . . .
C5A C 0.8387(4) 0.0795(3) 0.4499(3) 0.0303(13) Uani 1 1 d . . . . .
H5A H 0.881553 0.063299 0.428675 0.036 Uiso 1 1 calc R U . . .
Cl2B Cl 1.17944(10) 0.61646(8) 1.01464(8) 0.0338(3) Uani 1 1 d . . . . .
Cl1B Cl 1.39404(10) 0.58910(9) 1.10095(7) 0.0385(4) Uani 1 1 d . . . . .
C1B C 1.3458(4) 0.5772(3) 1.0073(3) 0.0259(12) Uani 1 1 d . . . . .
C3B C 1.2151(4) 0.5765(3) 0.8950(3) 0.0267(12) Uani 1 1 d . . . . .
H3B H 1.151595 0.585175 0.869206 0.032 Uiso 1 1 calc R U . . .
C4B C 1.2699(4) 0.5514(3) 0.8578(3) 0.0320(13) Uani 1 1 d . . . . .
H4B H 1.243162 0.540919 0.806423 0.038 Uiso 1 1 calc R U . . .
C6B C 1.4028(4) 0.5547(3) 0.9707(3) 0.0317(13) Uani 1 1 d . . . . .
H6B H 1.468188 0.548385 0.996783 0.038 Uiso 1 1 calc R U . . .
C5B C 1.3649(5) 0.5417(3) 0.8973(3) 0.0359(14) Uani 1 1 d . . . . .
H5B H 1.403907 0.525694 0.872347 0.043 Uiso 1 1 calc R U . . .
C2B C 1.2530(4) 0.5891(3) 0.9698(3) 0.0229(11) Uani 1 1 d . . . . .

loop_
_atom_site_aniso_label
_atom_site_aniso_U_11
_atom_site_aniso_U_22
_atom_site_aniso_U_33
_atom_site_aniso_U_23
_atom_site_aniso_U_13
_atom_site_aniso_U_12
K21 0.0329(6) 0.0367(9) 0.0362(7) 0.0102(6) 0.0150(5) 0.0108(5)
C201 0.018(2) 0.018(3) 0.029(3) 0.005(2) 0.010(2) 0.0049(19)
C211 0.035(3) 0.026(4) 0.034(3) 0.019(3) 0.015(2) 0.010(2)
C207 0.020(2) 0.020(3) 0.020(2) 0.004(2) 0.0018(18) 0.005(2)
C206 0.033(3) 0.031(4) 0.069(4) 0.021(3) 0.031(3) 0.017(3)
O206 0.0215(17) 0.018(2) 0.0212(17) 0.0030(15) 0.0104(13) 0.0033(14)
O201 0.0172(16) 0.021(2) 0.0275(18) 0.0035(16) 0.0089(14) 0.0061(14)
O203 0.0267(18) 0.021(2) 0.0226(18) 0.0079(16) 0.0147(14) 0.0092(15)
O205 0.0248(17) 0.017(2) 0.0139(16) 0.0011(14) 0.0051(13) 0.0022(14)
O204 0.0281(18) 0.026(2) 0.0229(18) 0.0114(16) 0.0115(14) 0.0089(15)
O202 0.0284(19) 0.028(2) 0.038(2) 0.0118(18) 0.0189(16) 0.0115(16)
C218 0.035(3) 0.018(3) 0.035(3) 0.003(2) 0.022(2) 0.004(2)
N201 0.0156(19) 0.016(2) 0.017(2) 0.0019(17) 0.0029(15) 0.0022(16)
N202 0.024(2) 0.020(3) 0.036(2) 0.009(2) 0.0187(19) 0.0077(18)
C204 0.028(3) 0.025(3) 0.027(3) 0.005(2) 0.013(2) 0.010(2)
C212 0.028(3) 0.021(3) 0.031(3) 0.012(2) 0.014(2) 0.004(2)
C205 0.038(3) 0.020(4) 0.076(5) 0.007(3) 0.036(3) 0.016(3)
C214 0.020(2) 0.016(3) 0.021(2) 0.006(2) 0.0060(18) 0.0052(19)
C216 0.022(2) 0.028(3) 0.019(2) 0.005(2) 0.0100(19) 0.008(2)
C202 0.019(2) 0.024(3) 0.027(3) 0.007(2) 0.010(2) 0.003(2)
C215 0.024(2) 0.026(3) 0.014(2) 0.002(2) 0.0077(19) 0.007(2)
C210 0.028(3) 0.034(4) 0.020(3) 0.013(2) 0.012(2) 0.009(2)
C203 0.019(2) 0.028(3) 0.028(3) 0.011(2) 0.013(2) 0.009(2)
C213 0.018(2) 0.019(3) 0.022(2) 0.006(2) 0.0052(19) 0.0062(19)
C208 0.028(3) 0.027(3) 0.020(3) 0.005(2) 0.009(2) 0.011(2)
C217 0.023(3) 0.015(3) 0.027(3) -0.002(2) 0.010(2) -0.004(2)
C209 0.023(3) 0.036(4) 0.020(3) 0.008(2) 0.013(2) 0.011(2)
N113 0.0149(18) 0.012(2) 0.0105(18) -0.0018(16) 0.0029(14) 0.0034(15)
C164 0.019(2) 0.018(3) 0.013(2) 0.006(2) 0.0053(17) 0.0071(19)
C122 0.016(2) 0.014(3) 0.021(2) 0.004(2) 0.0078(18) 0.0065(18)
C120 0.012(2) 0.014(3) 0.009(2) 0.0001(18) 0.0014(16) 0.0041(17)
C123 0.023(2) 0.018(3) 0.014(2) 0.003(2) 0.0064(18) 0.005(2)
N110 0.0158(18) 0.011(2) 0.0105(18) 0.0003(16) 0.0041(14) 0.0027(15)
C158 0.014(2) 0.011(3) 0.017(2) 0.004(2) 0.0053(17) 0.0047(18)
C169 0.017(2) 0.020(3) 0.015(2) 0.007(2) 0.0076(17) 0.0072(19)
C111 0.019(2) 0.017(3) 0.015(2) -0.003(2) 0.0024(18) -0.0002(19)
C167 0.037(3) 0.020(3) 0.013(2) 0.004(2) 0.008(2) 0.007(2)
N104 0.0208(19) 0.006(2) 0.0119(18) 0.0039(16) 0.0055(14) 0.0043(15)
N108 0.0158(18) 0.011(2) 0.0117(18) 0.0032(16) 0.0056(14) 0.0037(15)
N115 0.0137(18) 0.011(2) 0.0117(18) 0.0029(16) 0.0035(14) 0.0025(15)
C133 0.017(2) 0.016(3) 0.013(2) 0.006(2) 0.0067(17) 0.0058(18)
C157 0.013(2) 0.012(3) 0.014(2) -0.0010(19) 0.0038(16) 0.0050(17)
C137 0.012(2) 0.016(3) 0.011(2) 0.0055(19) 0.0044(16) 0.0060(18)
C103 0.015(2) 0.015(3) 0.012(2) 0.0006(19) 0.0026(16) 0.0046(18)
C132 0.025(2) 0.016(3) 0.016(2) 0.005(2) 0.0071(18) 0.008(2)
C113 0.025(3) 0.016(3) 0.019(2) 0.006(2) 0.0067(19) 0.001(2)
N103 0.0181(19) 0.009(2) 0.0104(18) 0.0028(16) 0.0047(14) 0.0032(15)
N101 0.0167(18) 0.011(2) 0.0088(17) 0.0020(16) 0.0029(14) 0.0036(15)
N114 0.0146(18) 0.015(2) 0.0108(18) 0.0029(16) 0.0032(14) 0.0033(15)
C117 0.014(2) 0.015(3) 0.011(2) 0.0012(19) 0.0037(16) 0.0049(18)
C153 0.016(2) 0.016(3) 0.010(2) 0.0031(19) 0.0047(16) 0.0055(18)
C172 0.017(2) 0.012(3) 0.011(2) 0.0055(19) 0.0066(16) 0.0043(18)
C134 0.010(2) 0.018(3) 0.011(2) 0.0036(19) 0.0020(16) 0.0035(17)
C156 0.015(2) 0.016(3) 0.007(2) 0.0004(18) 0.0032(16) 0.0058(18)
C152 0.013(2) 0.008(3) 0.014(2) 0.0009(18) 0.0026(16) 0.0019(17)
C136 0.012(2) 0.013(3) 0.014(2) 0.0053(19) 0.0058(16) 0.0034(17)
C121 0.013(2) 0.017(3) 0.012(2) 0.0047(19) 0.0042(16) 0.0049(18)
C128 0.014(2) 0.020(3) 0.018(2) 0.005(2) 0.0071(17) 0.0048(18)
C160 0.023(2) 0.009(3) 0.024(3) 0.002(2) 0.0036(19) 0.0021(19)
C144 0.018(2) 0.013(3) 0.018(2) -0.002(2) 0.0019(18) -0.0007(18)
C140 0.017(2) 0.016(3) 0.013(2) -0.001(2) 0.0021(17) 0.0051(19)
N102 0.0137(18) 0.007(2) 0.0109(17) 0.0024(15) 0.0026(13) 0.0017(14)
N111 0.0158(18) 0.014(3) 0.0140(19) 0.0030(16) 0.0059(14) 0.0036(15)
N106 0.0151(18) 0.011(2) 0.0133(18) 0.0019(16) 0.0057(14) 0.0026(15)
N112 0.0141(18) 0.012(2) 0.0136(18) 0.0046(16) 0.0050(14) 0.0019(15)
N107 0.0143(18) 0.013(2) 0.0112(18) 0.0005(16) 0.0030(14) 0.0047(15)
N116 0.0175(19) 0.011(2) 0.0140(18) 0.0037(16) 0.0076(14) 0.0055(15)
N105 0.0156(18) 0.011(2) 0.0093(17) 0.0013(16) 0.0028(14) 0.0034(15)
C165 0.032(3) 0.026(3) 0.020(3) 0.010(2) 0.010(2) 0.013(2)
N109 0.0141(18) 0.014(2) 0.0101(18) 0.0020(16) 0.0022(14) 0.0028(15)
C154 0.012(2) 0.010(3) 0.013(2) -0.0016(19) 0.0037(16) 0.0017(17)
C119 0.011(2) 0.017(3) 0.012(2) 0.0026(19) 0.0039(16) 0.0047(17)
C170 0.016(2) 0.012(3) 0.016(2) 0.005(2) 0.0076(17) 0.0053(18)
C138 0.014(2) 0.011(3) 0.012(2) 0.0019(18) 0.0047(16) 0.0054(17)
C118 0.013(2) 0.013(3) 0.013(2) -0.0011(19) 0.0038(16) 0.0026(17)
C102 0.014(2) 0.016(3) 0.013(2) 0.0019(19) 0.0050(16) 0.0051(18)
C155 0.012(2) 0.015(3) 0.014(2) 0.0045(19) 0.0057(16) 0.0056(18)
C135 0.013(2) 0.019(3) 0.012(2) 0.0028(19) 0.0051(16) 0.0043(18)
C171 0.014(2) 0.013(3) 0.012(2) -0.0001(19) 0.0043(16) 0.0050(18)
C101 0.015(2) 0.012(3) 0.011(2) 0.0040(19) 0.0046(16) 0.0042(17)
C146 0.014(2) 0.016(3) 0.018(2) 0.003(2) 0.0034(17) 0.0037(18)
C145 0.015(2) 0.017(3) 0.013(2) -0.0021(19) 0.0022(17) 0.0050(18)
C110 0.017(2) 0.011(3) 0.015(2) -0.0021(19) 0.0026(17) 0.0029(18)
C115 0.014(2) 0.015(3) 0.014(2) -0.0017(19) 0.0027(17) 0.0043(18)
C112 0.025(3) 0.018(3) 0.021(3) -0.001(2) 0.007(2) -0.003(2)
C116 0.014(2) 0.011(3) 0.015(2) 0.0018(19) 0.0041(17) 0.0027(17)
C159 0.018(2) 0.019(3) 0.016(2) 0.003(2) 0.0017(18) 0.0043(19)
C127 0.018(2) 0.017(3) 0.018(2) 0.004(2) 0.0090(18) 0.0047(19)
C114 0.021(2) 0.018(3) 0.013(2) 0.005(2) 0.0042(18) 0.0037(19)
C139 0.014(2) 0.012(3) 0.013(2) -0.0006(19) 0.0040(16) 0.0038(18)
C163 0.017(2) 0.014(3) 0.018(2) 0.007(2) 0.0068(18) 0.0053(18)
C151 0.014(2) 0.019(3) 0.018(2) 0.003(2) 0.0049(17) 0.0055(19)
C168 0.028(3) 0.012(3) 0.015(2) 0.003(2) 0.0070(19) 0.006(2)
C109 0.019(2) 0.017(3) 0.014(2) -0.002(2) 0.0038(17) 0.0065(19)
C162 0.025(3) 0.020(3) 0.017(2) 0.007(2) 0.0039(19) 0.005(2)
C141 0.021(2) 0.017(3) 0.016(2) 0.003(2) 0.0043(18) 0.0044(19)
C131 0.023(2) 0.026(3) 0.014(2) 0.003(2) 0.0022(18) 0.005(2)
C130 0.024(2) 0.028(3) 0.013(2) 0.010(2) 0.0050(18) 0.009(2)
C149 0.026(3) 0.014(3) 0.020(2) 0.005(2) 0.0070(19) 0.004(2)
C124 0.028(3) 0.011(3) 0.026(3) 0.003(2) 0.008(2) 0.006(2)
C108 0.023(2) 0.013(3) 0.017(2) 0.000(2) 0.0022(18) 0.0035(19)
C125 0.034(3) 0.009(3) 0.029(3) 0.009(2) 0.013(2) 0.006(2)
C129 0.025(2) 0.021(3) 0.016(2) 0.011(2) 0.0077(19) 0.011(2)
C147 0.021(2) 0.016(3) 0.016(2) -0.004(2) 0.0020(18) 0.0019(19)
C126 0.030(3) 0.019(3) 0.020(2) 0.012(2) 0.009(2) 0.010(2)
C150 0.019(2) 0.019(3) 0.014(2) -0.001(2) 0.0026(18) 0.0014(19)
C148 0.023(3) 0.014(3) 0.025(3) 0.000(2) 0.007(2) -0.003(2)
C105 0.028(3) 0.012(3) 0.015(2) -0.001(2) 0.0007(19) 0.006(2)
C161 0.027(3) 0.015(3) 0.027(3) 0.010(2) 0.006(2) 0.006(2)
C107 0.035(3) 0.023(3) 0.012(2) -0.001(2) 0.001(2) 0.010(2)
C143 0.026(3) 0.027(3) 0.008(2) -0.002(2) -0.0002(18) 0.009(2)
C166 0.039(3) 0.029(4) 0.010(2) 0.006(2) 0.007(2) 0.012(2)
C142 0.029(3) 0.020(3) 0.013(2) 0.005(2) 0.0042(19) 0.007(2)
C106 0.036(3) 0.020(3) 0.015(2) 0.006(2) 0.006(2) 0.008(2)
C104 0.016(2) 0.019(3) 0.012(2) 0.001(2) 0.0028(17) 0.0070(19)
C1D 0.029(3) 0.024(3) 0.028(3) 0.014(2) 0.013(2) 0.008(2)
Cl2D 0.0266(7) 0.0295(9) 0.0349(7) 0.0065(6) 0.0056(5) 0.0020(5)
Cl1D 0.0360(7) 0.0416(10) 0.0347(8) 0.0047(7) 0.0180(6) 0.0114(6)
C5D 0.027(3) 0.041(4) 0.049(4) 0.034(3) 0.020(3) 0.017(3)
C3D 0.042(3) 0.021(4) 0.034(3) 0.010(3) 0.017(3) 0.009(2)
C6D 0.026(3) 0.035(4) 0.031(3) 0.017(3) 0.003(2) 0.006(2)
C4D 0.050(4) 0.036(4) 0.055(4) 0.028(3) 0.036(3) 0.026(3)
C2D 0.028(3) 0.018(3) 0.032(3) 0.009(2) 0.012(2) 0.004(2)
Cl2C 0.0311(7) 0.0389(9) 0.0263(7) 0.0052(6) 0.0109(5) 0.0100(6)
Cl1C 0.0388(8) 0.0329(10) 0.0621(10) -0.0039(8) 0.0313(7) 0.0082(6)
C6C 0.025(3) 0.040(4) 0.048(4) 0.012(3) 0.007(3) 0.012(3)
C5C 0.038(3) 0.036(4) 0.032(3) 0.005(3) -0.005(3) 0.005(3)
C4C 0.044(3) 0.023(4) 0.029(3) 0.005(3) 0.013(2) 0.008(3)
C1C 0.033(3) 0.015(3) 0.046(3) 0.006(3) 0.022(3) 0.008(2)
C2C 0.024(3) 0.012(3) 0.026(3) 0.004(2) 0.008(2) 0.004(2)
C3C 0.029(3) 0.015(3) 0.028(3) 0.007(2) 0.012(2) 0.008(2)
Cl1E 0.0343(7) 0.0310(9) 0.0246(6) 0.0107(6) 0.0155(5) 0.0133(6)
Cl2E 0.0319(7) 0.0365(10) 0.0351(8) -0.0019(7) 0.0102(6) 0.0037(6)
C5E 0.029(3) 0.028(4) 0.036(3) 0.025(3) 0.010(2) 0.012(2)
C4E 0.035(3) 0.030(4) 0.041(3) 0.023(3) 0.026(3) 0.017(2)
C6E 0.035(3) 0.024(3) 0.022(3) 0.014(2) 0.007(2) 0.010(2)
C3E 0.036(3) 0.018(3) 0.030(3) 0.008(2) 0.015(2) 0.008(2)
C1E 0.027(3) 0.019(3) 0.024(3) 0.013(2) 0.013(2) 0.012(2)
C2E 0.029(3) 0.019(3) 0.022(3) 0.008(2) 0.010(2) 0.007(2)
Cl2A 0.0423(8) 0.0552(11) 0.0328(8) 0.0087(7) 0.0192(6) 0.0237(7)
Cl1A 0.0398(8) 0.0388(10) 0.0455(9) 0.0183(8) 0.0111(6) -0.0087(7)
C6A 0.032(3) 0.016(3) 0.029(3) 0.002(2) 0.000(2) 0.008(2)
C1A 0.027(3) 0.024(4) 0.019(3) 0.007(2) 0.003(2) -0.002(2)
C2A 0.023(2) 0.023(3) 0.016(2) 0.007(2) 0.0036(18) 0.009(2)
C3A 0.033(3) 0.017(3) 0.017(2) 0.005(2) 0.000(2) 0.003(2)
C4A 0.023(3) 0.037(4) 0.012(2) 0.006(2) 0.0017(19) 0.000(2)
C5A 0.029(3) 0.036(4) 0.021(3) 0.000(2) 0.006(2) 0.012(2)
Cl2B 0.0344(7) 0.0324(9) 0.0411(8) 0.0140(7) 0.0196(6) 0.0119(6)
Cl1B 0.0327(7) 0.0489(11) 0.0230(7) 0.0037(6) 0.0037(5) 0.0075(6)
C1B 0.028(3) 0.019(3) 0.023(3) 0.004(2) 0.007(2) 0.000(2)
C3B 0.027(3) 0.021(3) 0.024(3) 0.011(2) 0.007(2) -0.004(2)
C4B 0.049(3) 0.016(3) 0.022(3) 0.007(2) 0.014(2) -0.006(2)
C6B 0.034(3) 0.025(4) 0.038(3) 0.009(3) 0.018(2) 0.007(2)
C5B 0.052(4) 0.015(3) 0.044(4) 0.005(3) 0.031(3) 0.001(3)
C2B 0.025(3) 0.014(3) 0.029(3) 0.006(2) 0.012(2) 0.003(2)

loop_
_atom_type_symbol
_atom_type_description
_atom_type_scat_dispersion_real
_atom_type_scat_dispersion_imag
_atom_type_scat_source
C C 0.0033 0.0016 'International Tables Vol C Tables 4.2.6.8 and 6.1.1.4'
H H 0.0000 0.0000 'International Tables Vol C Tables 4.2.6.8 and 6.1.1.4'
Cl Cl 0.1484 0.1585 'International Tables Vol C Tables 4.2.6.8 and 6.1.1.4'
K K 0.2009 0.2494 'International Tables Vol C Tables 4.2.6.8 and 6.1.1.4'
N N 0.0061 0.0033 'International Tables Vol C Tables 4.2.6.8 and 6.1.1.4'
O O 0.0106 0.0060 'International Tables Vol C Tables 4.2.6.8 and 6.1.1.4'

loop_
_exptl_crystal_face_index_h
_exptl_crystal_face_index_k
_exptl_crystal_face_index_l
_exptl_crystal_face_perp_dist
1 0 -1 0.0529
-1 0 1 0.0836
-1 -5 1 0.0835
0 5 -1 0.0682
-1 -1 -5 0.0779
0 0 1 0.0702
1 -5 4 0.1144
0 5 1 0.0639
0 1 -1 0.0792

loop_
_geom_angle_atom_site_label_1
_geom_angle_atom_site_label_2
_geom_angle_atom_site_label_3
_geom_angle
_geom_angle_site_symmetry_1
_geom_angle_site_symmetry_3
_geom_angle_publ_flag
O206 K21 O203 147.02(9) . . ?
O206 K21 N201 121.09(11) . . ?
O206 K21 N202 60.30(11) . . ?
O201 K21 O206 109.24(10) . . ?
O201 K21 O203 99.01(10) . . ?
O201 K21 O202 60.42(10) . . ?
O201 K21 N201 60.05(10) . . ?
O201 K21 N202 119.66(11) . . ?
O203 K21 N201 59.83(10) . . ?
O203 K21 N202 119.17(11) . . ?
O205 K21 O206 61.54(10) . . ?
O205 K21 O201 91.39(10) . . ?
O205 K21 O203 102.11(10) . . ?
O205 K21 O204 123.85(10) . . ?
O205 K21 O202 131.59(11) . . ?
O205 K21 N201 61.20(10) . . ?
O205 K21 N202 120.18(11) . . ?
O204 K21 O206 104.06(10) . . ?
O204 K21 O201 140.30(10) . . ?
O204 K21 O203 59.33(10) . . ?
O204 K21 O202 99.40(11) . . ?
O204 K21 N201 118.15(11) . . ?
O204 K21 N202 61.07(11) . . ?
O202 K21 O206 89.80(10) . . ?
O202 K21 O203 119.53(10) . . ?
O202 K21 N201 119.03(11) . . ?
O202 K21 N202 60.37(10) . . ?
N202 K21 N201 178.60(12) . . ?
H20A C201 H20B 107.7 . . ?
N201 C201 H20A 108.9 . . ?
N201 C201 H20B 108.9 . . ?
N201 C201 C202 113.3(4) . . ?
C202 C201 H20A 108.9 . . ?
C202 C201 H20B 108.9 . . ?
H21A C211 H21B 108.1 . . ?
O204 C211 H21A 109.6 . . ?
O204 C211 H21B 109.6 . . ?
O204 C211 C212 110.4(4) . . ?
C212 C211 H21A 109.6 . . ?
C212 C211 H21B 109.6 . . ?
H20C C207 H20D 107.6 . . ?
N201 C207 H20C 108.7 . . ?
N201 C207 H20D 108.7 . . ?
N201 C207 C208 114.3(4) . . ?
C208 C207 H20C 108.7 . . ?
C208 C207 H20D 108.7 . . ?
H20E C206 H20F 107.8 . . ?
N202 C206 H20E 108.9 . . ?
N202 C206 H20F 108.9 . . ?
N202 C206 C205 113.2(5) . . ?
C205 C206 H20E 108.9 . . ?
C205 C206 H20F 108.9 . . ?
C216 O206 K21 111.9(3) . . ?
C217 O206 K21 113.4(3) . . ?
C217 O206 C216 111.0(3) . . ?
C202 O201 K21 116.5(3) . . ?
C202 O201 C203 110.8(3) . . ?
C203 O201 K21 115.3(3) . . ?
C208 O203 K21 113.3(3) . . ?
C208 O203 C209 110.8(4) . . ?
C209 O203 K21 109.3(3) . . ?
C214 O205 K21 118.4(2) . . ?
C215 O205 K21 111.1(3) . . ?
C215 O205 C214 110.6(3) . . ?
C211 O204 K21 119.2(3) . . ?
C211 O204 C210 112.4(4) . . ?
C210 O204 K21 118.5(3) . . ?
C204 O202 K21 110.2(3) . . ?
C204 O202 C205 111.5(4) . . ?
C205 O202 K21 118.5(3) . . ?
H21C C218 H21D 107.7 . . ?
N202 C218 H21C 108.8 . . ?
N202 C218 H21D 108.8 . . ?
N202 C218 C217 113.7(4) . . ?
C217 C218 H21C 108.8 . . ?
C217 C218 H21D 108.8 . . ?
C201 N201 K21 110.6(3) . . ?
C207 N201 K21 110.9(3) . . ?
C207 N201 C201 108.4(4) . . ?
C207 N201 C213 110.0(4) . . ?
C213 N201 K21 107.0(3) . . ?
C213 N201 C201 110.0(4) . . ?
C206 N202 K21 108.1(3) . . ?
C206 N202 C212 110.6(4) . . ?
C218 N202 K21 110.8(3) . . ?
C218 N202 C206 110.8(4) . . ?
C218 N202 C212 109.2(4) . . ?
C212 N202 K21 107.3(3) . . ?
O202 C204 H20G 109.8 . . ?
O202 C204 H20H 109.8 . . ?
O202 C204 C203 109.4(4) . . ?
H20G C204 H20H 108.2 . . ?
C203 C204 H20G 109.8 . . ?
C203 C204 H20H 109.8 . . ?
C211 C212 H21E 108.4 . . ?
C211 C212 H21F 108.4 . . ?
N202 C212 C211 115.5(4) . . ?
N202 C212 H21E 108.4 . . ?
N202 C212 H21F 108.4 . . ?
H21E C212 H21F 107.5 . . ?
C206 C205 H20I 109.8 . . ?
C206 C205 H20J 109.8 . . ?
O202 C205 C206 109.3(5) . . ?
O202 C205 H20I 109.8 . . ?
O202 C205 H20J 109.8 . . ?
H20I C205 H20J 108.3 . . ?
O205 C214 H21G 109.8 . . ?
O205 C214 H21H 109.8 . . ?
O205 C214 C213 109.5(4) . . ?
H21G C214 H21H 108.2 . . ?
C213 C214 H21G 109.8 . . ?
C213 C214 H21H 109.8 . . ?
O206 C216 H21I 109.8 . . ?
O206 C216 H21J 109.8 . . ?
O206 C216 C215 109.5(4) . . ?
H21I C216 H21J 108.2 . . ?
C215 C216 H21I 109.8 . . ?
C215 C216 H21J 109.8 . . ?
C201 C202 H20K 109.9 . . ?
C201 C202 H20L 109.9 . . ?
O201 C202 C201 108.9(4) . . ?
O201 C202 H20K 109.9 . . ?
O201 C202 H20L 109.9 . . ?
H20K C202 H20L 108.3 . . ?
O205 C215 C216 110.4(4) . . ?
O205 C215 H21K 109.6 . . ?
O205 C215 H21L 109.6 . . ?
C216 C215 H21K 109.6 . . ?
C216 C215 H21L 109.6 . . ?
H21K C215 H21L 108.1 . . ?
O204 C210 H21M 109.7 . . ?
O204 C210 H21N 109.7 . . ?
O204 C210 C209 109.9(4) . . ?
H21M C210 H21N 108.2 . . ?
C209 C210 H21M 109.7 . . ?
C209 C210 H21N 109.7 . . ?
O201 C203 C204 109.9(4) . . ?
O201 C203 H20M 109.7 . . ?
O201 C203 H20N 109.7 . . ?
C204 C203 H20M 109.7 . . ?
C204 C203 H20N 109.7 . . ?
H20M C203 H20N 108.2 . . ?
N201 C213 C214 113.9(4) . . ?
N201 C213 H21O 108.8 . . ?
N201 C213 H21P 108.8 . . ?
C214 C213 H21O 108.8 . . ?
C214 C213 H21P 108.8 . . ?
H21O C213 H21P 107.7 . . ?
C207 C208 H20O 109.7 . . ?
C207 C208 H20P 109.7 . . ?
O203 C208 C207 109.6(4) . . ?
O203 C208 H20O 109.7 . . ?
O203 C208 H20P 109.7 . . ?
H20O C208 H20P 108.2 . . ?
O206 C217 C218 110.0(4) . . ?
O206 C217 H21Q 109.7 . . ?
O206 C217 H21R 109.7 . . ?
C218 C217 H21Q 109.7 . . ?
C218 C217 H21R 109.7 . . ?
H21Q C217 H21R 108.2 . . ?
O203 C209 C210 110.7(4) . . ?
O203 C209 H20Q 109.5 . . ?
O203 C209 H20R 109.5 . . ?
C210 C209 H20Q 109.5 . . ?
C210 C209 H20R 109.5 . . ?
H20Q C209 H20R 108.1 . . ?
C138 N113 C139 114.3(4) . . ?
C169 C164 C165 118.2(4) . . ?
C169 C164 C163 119.7(4) . . ?
C165 C164 C163 122.1(5) . . ?
C123 C122 C121 120.2(4) . . ?
C123 C122 C127 119.0(4) . . ?
C127 C122 C121 120.8(4) . . ?
N111 C120 C119 130.2(4) . . ?
N111 C120 C135 124.1(4) . . ?
C135 C120 C119 105.7(4) . . ?
C122 C123 H123 119.4 . . ?
C124 C123 C122 121.1(4) . . ?
C124 C123 H123 119.4 . . ?
C117 N110 C116 114.4(4) . . ?
C159 C158 C157 120.4(4) . . ?
C159 C158 C163 118.8(4) . . ?
C163 C158 C157 120.7(4) . . ?
C164 C169 C170 120.7(4) . . ?
C164 C169 C168 120.3(4) . . ?
C168 C169 C170 119.0(4) . . ?
C110 C111 H111 118.8 . . ?
C112 C111 H111 118.8 . . ?
C112 C111 C110 122.4(4) . . ?
C168 C167 H167 120.1 . . ?
C168 C167 C166 119.8(5) . . ?
C166 C167 H167 120.1 . . ?
C172 N104 H104 125.2 . . ?
C155 N104 H104 125.2 . . ?
C155 N104 C172 109.7(4) . . ?
C155 N108 C154 123.1(4) . . ?
C156 N115 C157 113.9(4) . . ?
C132 C133 C134 119.6(4) . . ?
C132 C133 C128 120.4(4) . . ?
C128 C133 C134 120.0(4) . . ?
N115 C157 C158 118.0(4) . . ?
N115 C157 C170 121.8(4) . . ?
C170 C157 C158 120.1(4) . . ?
N103 C137 C138 108.6(4) . . ?
N107 C137 N103 128.4(4) . . ?
N107 C137 C138 122.8(4) . . ?
N109 C103 C116 123.0(4) . . ?
N109 C103 C104 117.8(4) . . ?
C116 C103 C104 119.1(4) . . ?
C133 C132 H132 119.7 . . ?
C131 C132 C133 120.6(5) . . ?
C131 C132 H132 119.7 . . ?
C112 C113 H113 120.7 . . ?
C114 C113 H113 120.7 . . ?
C114 C113 C112 118.6(5) . . ?
C137 N103 H103 125.4 . . ?
C154 N103 C137 109.1(4) . . ?
C154 N103 H103 125.4 . . ?
C118 N101 H101 125.5 . . ?
C118 N101 C101 109.0(4) . . ?
C101 N101 H101 125.5 . . ?
C153 N114 C152 114.8(4) . . ?
N110 C117 C118 130.7(4) . . ?
N110 C117 C102 123.8(4) . . ?
C102 C117 C118 105.5(4) . . ?
N114 C153 C154 130.2(4) . . ?
N114 C153 C138 123.5(4) . . ?
C138 C153 C154 106.1(4) . . ?
N104 C172 C171 108.4(4) . . ?
N105 C172 N104 128.2(4) . . ?
N105 C172 C171 123.3(4) . . ?
C121 C134 C133 119.0(4) . . ?
N112 C134 C133 118.2(4) . . ?
N112 C134 C121 122.9(4) . . ?
N115 C156 C155 130.1(4) . . ?
N115 C156 C171 124.4(4) . . ?
C171 C156 C155 105.5(4) . . ?
N114 C152 C139 121.9(4) . . ?
N114 C152 C151 118.2(4) . . ?
C139 C152 C151 119.8(4) . . ?
N102 C136 C135 108.0(4) . . ?
N107 C136 N102 128.1(4) . . ?
N107 C136 C135 123.9(4) . . ?
C134 C121 C122 120.4(4) . . ?
N111 C121 C122 117.9(4) . . ?
N111 C121 C134 121.6(4) . . ?
C133 C128 C127 121.2(4) . . ?
C133 C128 C129 117.9(4) . . ?
C129 C128 C127 120.9(4) . . ?
C159 C160 H160 120.5 . . ?
C159 C160 C161 119.1(5) . . ?
C161 C160 H160 120.5 . . ?
C145 C144 H144 119.0 . . ?
C143 C144 H144 119.0 . . ?
C143 C144 C145 122.0(5) . . ?
C145 C140 C139 120.1(4) . . ?
C141 C140 C145 119.9(4) . . ?
C141 C140 C139 120.0(4) . . ?
C136 N102 H102 124.9 . . ?
C119 N102 C136 110.1(4) . . ?
C119 N102 H102 124.9 . . ?
C120 N111 C121 114.4(4) . . ?
C119 N106 C118 123.0(4) . . ?
C135 N112 C134 114.3(4) . . ?
C137 N107 C136 122.9(4) . . ?
C171 N116 C170 114.5(4) . . ?
C101 N105 C172 122.0(4) . . ?
C164 C165 H165 119.6 . . ?
C166 C165 C164 120.9(5) . . ?
C166 C165 H165 119.6 . . ?
C102 N109 C103 113.6(4) . . ?
N108 C154 N103 128.3(4) . . ?
N108 C154 C153 121.8(4) . . ?
N103 C154 C153 109.9(4) . . ?
N102 C119 C120 109.1(4) . . ?
N106 C119 C120 122.2(4) . . ?
N106 C119 N102 128.7(4) . . ?
C157 C170 C169 119.2(4) . . ?
N116 C170 C169 117.9(4) . . ?
N116 C170 C157 122.9(4) . . ?
N113 C138 C137 131.2(4) . . ?
N113 C138 C153 122.6(4) . . ?
C153 C138 C137 106.2(4) . . ?
N101 C118 C117 109.7(4) . . ?
N106 C118 N101 127.7(4) . . ?
N106 C118 C117 122.5(4) . . ?
C117 C102 C101 106.7(4) . . ?
N109 C102 C117 123.1(4) . . ?
N109 C102 C101 130.2(4) . . ?
N104 C155 C156 109.1(4) . . ?
N108 C155 N104 128.0(4) . . ?
N108 C155 C156 122.8(4) . . ?
C120 C135 C136 107.1(4) . . ?
N112 C135 C120 122.6(4) . . ?
N112 C135 C136 130.2(4) . . ?
C156 C171 C172 107.3(4) . . ?
N116 C171 C172 130.2(4) . . ?
N116 C171 C156 122.5(4) . . ?
N101 C101 C102 108.9(4) . . ?
N105 C101 N101 129.1(4) . . ?
N105 C101 C102 122.0(4) . . ?
C151 C146 C145 120.6(4) . . ?
C151 C146 C147 116.9(4) . . ?
C147 C146 C145 122.5(4) . . ?
C144 C145 C140 117.3(4) . . ?
C144 C145 C146 122.7(4) . . ?
C140 C145 C146 119.9(4) . . ?
C111 C110 C115 117.1(4) . . ?
C111 C110 C109 123.3(4) . . ?
C115 C110 C109 119.6(4) . . ?
C110 C115 C116 119.8(4) . . ?
C114 C115 C110 119.7(4) . . ?
C114 C115 C116 120.5(4) . . ?
C111 C112 C113 120.7(5) . . ?
C111 C112 H112 119.7 . . ?
C113 C112 H112 119.7 . . ?
N110 C116 C103 121.5(4) . . ?
N110 C116 C115 118.0(4) . . ?
C103 C116 C115 120.6(4) . . ?
C158 C159 H159 119.2 . . ?
C160 C159 C158 121.7(4) . . ?
C160 C159 H159 119.2 . . ?
C122 C127 C128 118.6(4) . . ?
C126 C127 C122 118.3(4) . . ?
C126 C127 C128 123.1(4) . . ?
C113 C114 C115 121.5(4) . . ?
C113 C114 H114 119.2 . . ?
C115 C114 H114 119.2 . . ?
N113 C139 C152 122.3(4) . . ?
N113 C139 C140 117.9(4) . . ?
C152 C139 C140 119.8(4) . . ?
C158 C163 C164 119.5(4) . . ?
C162 C163 C164 122.0(4) . . ?
C162 C163 C158 118.5(4) . . ?
C146 C151 C152 119.5(4) . . ?
C150 C151 C152 119.8(4) . . ?
C150 C151 C146 120.7(5) . . ?
C169 C168 H168 119.9 . . ?
C167 C168 C169 120.2(5) . . ?
C167 C168 H168 119.9 . . ?
C108 C109 C110 122.2(5) . . ?
C108 C109 C104 117.8(4) . . ?
C104 C109 C110 120.0(4) . . ?
C163 C162 H162 119.3 . . ?
C161 C162 C163 121.4(4) . . ?
C161 C162 H162 119.3 . . ?
C140 C141 H141 119.4 . . ?
C142 C141 C140 121.1(5) . . ?
C142 C141 H141 119.4 . . ?
C132 C131 H131 120.2 . . ?
C130 C131 C132 119.7(5) . . ?
C130 C131 H131 120.2 . . ?
C131 C130 H130 119.6 . . ?
C131 C130 C129 120.9(4) . . ?
C129 C130 H130 119.6 . . ?
C150 C149 H149 120.0 . . ?
C150 C149 C148 120.0(5) . . ?
C148 C149 H149 120.0 . . ?
C123 C124 H124 119.9 . . ?
C123 C124 C125 120.3(5) . . ?
C125 C124 H124 119.9 . . ?
C109 C108 H108 119.4 . . ?
C107 C108 C109 121.3(5) . . ?
C107 C108 H108 119.4 . . ?
C124 C125 H125 120.3 . . ?
C126 C125 C124 119.5(5) . . ?
C126 C125 H125 120.3 . . ?
C128 C129 H129 119.7 . . ?
C130 C129 C128 120.6(5) . . ?
C130 C129 H129 119.7 . . ?
C146 C147 H147 119.0 . . ?
C148 C147 C146 121.9(4) . . ?
C148 C147 H147 119.0 . . ?
C127 C126 H126 119.1 . . ?
C125 C126 C127 121.7(4) . . ?
C125 C126 H126 119.1 . . ?
C151 C150 H150 119.6 . . ?
C149 C150 C151 120.9(4) . . ?
C149 C150 H150 119.6 . . ?
C149 C148 H148 120.2 . . ?
C147 C148 C149 119.5(5) . . ?
C147 C148 H148 120.2 . . ?
C106 C105 H105 119.9 . . ?
C106 C105 C104 120.2(5) . . ?
C104 C105 H105 119.9 . . ?
C160 C161 H161 119.7 . . ?
C162 C161 C160 120.5(5) . . ?
C162 C161 H161 119.7 . . ?
C108 C107 H107 119.8 . . ?
C108 C107 C106 120.4(5) . . ?
C106 C107 H107 119.8 . . ?
C144 C143 H143 119.8 . . ?
C144 C143 C142 120.4(4) . . ?
C142 C143 H143 119.8 . . ?
C167 C166 H166 119.7 . . ?
C165 C166 C167 120.7(5) . . ?
C165 C166 H166 119.7 . . ?
C141 C142 C143 119.3(5) . . ?
C141 C142 H142 120.4 . . ?
C143 C142 H142 120.4 . . ?
C105 C106 C107 120.1(5) . . ?
C105 C106 H106 120.0 . . ?
C107 C106 H106 120.0 . . ?
C109 C104 C103 120.5(4) . . ?
C105 C104 C103 119.3(4) . . ?
C105 C104 C109 120.2(4) . . ?
C6D C1D Cl1D 119.2(4) . . ?
C6D C1D C2D 120.1(5) . . ?
C2D C1D Cl1D 120.7(4) . . ?
C6D C5D H5D 120.2 . . ?
C4D C5D H5D 120.2 . . ?
C4D C5D C6D 119.7(5) . . ?
C4D C3D H3D 120.1 . . ?
C2D C3D H3D 120.1 . . ?
C2D C3D C4D 119.9(5) . . ?
C1D C6D C5D 119.7(5) . . ?
C1D C6D H6D 120.1 . . ?
C5D C6D H6D 120.1 . . ?
C5D C4D C3D 120.3(5) . . ?
C5D C4D H4D 119.9 . . ?
C3D C4D H4D 119.9 . . ?
C1D C2D Cl2D 119.9(4) . . ?
C3D C2D C1D 120.3(5) . . ?
C3D C2D Cl2D 119.8(4) . . ?
C5C C6C H6C 120.0 . . ?
C1C C6C H6C 120.0 . . ?
C1C C6C C5C 120.0(5) . . ?
C6C C5C H5C 119.7 . . ?
C4C C5C C6C 120.5(5) . . ?
C4C C5C H5C 119.7 . . ?
C5C C4C H4C 120.1 . . ?
C3C C4C C5C 119.8(5) . . ?
C3C C4C H4C 120.1 . . ?
C6C C1C Cl1C 119.6(4) . . ?
C6C C1C C2C 119.4(5) . . ?
C2C C1C Cl1C 121.0(4) . . ?
C1C C2C Cl2C 120.0(4) . . ?
C3C C2C Cl2C 119.4(4) . . ?
C3C C2C C1C 120.6(5) . . ?
C4C C3C C2C 119.6(5) . . ?
C4C C3C H3C 120.2 . . ?
C2C C3C H3C 120.2 . . ?
C4E C5E H5E 120.0 . . ?
C6E C5E H5E 120.0 . . ?
C6E C5E C4E 119.9(5) . . ?
C5E C4E H4E 120.0 . . ?
C3E C4E C5E 120.0(5) . . ?
C3E C4E H4E 120.0 . . ?
C5E C6E H6E 119.9 . . ?
C5E C6E C1E 120.2(5) . . ?
C1E C6E H6E 119.9 . . ?
C4E C3E H3E 119.9 . . ?
C4E C3E C2E 120.2(5) . . ?
C2E C3E H3E 119.9 . . ?
C6E C1E Cl1E 118.9(4) . . ?
C2E C1E Cl1E 121.4(4) . . ?
C2E C1E C6E 119.6(4) . . ?
C3E C2E Cl2E 119.0(4) . . ?
C3E C2E C1E 120.0(5) . . ?
C1E C2E Cl2E 121.0(4) . . ?
C1A C6A H6A 120.4 . . ?
C1A C6A C5A 119.2(5) . . ?
C5A C6A H6A 120.4 . . ?
C6A C1A Cl1A 119.0(4) . . ?
C6A C1A C2A 120.1(5) . . ?
C2A C1A Cl1A 120.9(4) . . ?
C1A C2A Cl2A 120.9(4) . . ?
C1A C2A C3A 119.7(5) . . ?
C3A C2A Cl2A 119.3(4) . . ?
C2A C3A H3A 120.0 . . ?
C4A C3A C2A 119.9(5) . . ?
C4A C3A H3A 120.0 . . ?
C3A C4A H4A 120.2 . . ?
C3A C4A C5A 119.7(5) . . ?
C5A C4A H4A 120.2 . . ?
C6A C5A H5A 119.4 . . ?
C4A C5A C6A 121.2(5) . . ?
C4A C5A H5A 119.4 . . ?
C6B C1B Cl1B 118.2(4) . . ?
C2B C1B Cl1B 121.5(4) . . ?
C2B C1B C6B 120.3(5) . . ?
C4B C3B H3B 119.9 . . ?
C2B C3B H3B 119.9 . . ?
C2B C3B C4B 120.1(5) . . ?
C3B C4B H4B 120.6 . . ?
C3B C4B C5B 118.7(5) . . ?
C5B C4B H4B 120.6 . . ?
C1B C6B H6B 120.2 . . ?
C5B C6B C1B 119.7(5) . . ?
C5B C6B H6B 120.2 . . ?
C4B C5B H5B 119.3 . . ?
C6B C5B C4B 121.3(5) . . ?
C6B C5B H5B 119.3 . . ?
C1B C2B Cl2B 121.0(4) . . ?
C1B C2B C3B 119.9(5) . . ?
C3B C2B Cl2B 119.1(4) . . ?

loop_
_geom_bond_atom_site_label_1
_geom_bond_atom_site_label_2
_geom_bond_distance
_geom_bond_site_symmetry_2
_geom_bond_publ_flag
K21 O206 2.869(3) . ?
K21 O201 2.832(3) . ?
K21 O203 2.965(3) . ?
K21 O205 2.805(3) . ?
K21 O204 2.817(4) . ?
K21 O202 2.860(4) . ?
K21 N201 3.009(4) . ?
K21 N202 2.999(5) . ?
C201 H20A 0.9900 . ?
C201 H20B 0.9900 . ?
C201 N201 1.485(6) . ?
C201 C202 1.511(7) . ?
C211 H21A 0.9900 . ?
C211 H21B 0.9900 . ?
C211 O204 1.416(7) . ?
C211 C212 1.497(7) . ?
C207 H20C 0.9900 . ?
C207 H20D 0.9900 . ?
C207 N201 1.472(6) . ?
C207 C208 1.502(7) . ?
C206 H20E 0.9900 . ?
C206 H20F 0.9900 . ?
C206 N202 1.476(6) . ?
C206 C205 1.514(8) . ?
O206 C216 1.432(6) . ?
O206 C217 1.422(6) . ?
O201 C202 1.420(6) . ?
O201 C203 1.432(6) . ?
O203 C208 1.422(6) . ?
O203 C209 1.428(6) . ?
O205 C214 1.431(6) . ?
O205 C215 1.428(5) . ?
O204 C210 1.418(6) . ?
O202 C204 1.422(6) . ?
O202 C205 1.424(7) . ?
C218 H21C 0.9900 . ?
C218 H21D 0.9900 . ?
C218 N202 1.473(7) . ?
C218 C217 1.492(7) . ?
N201 C213 1.473(6) . ?
N202 C212 1.476(6) . ?
C204 H20G 0.9900 . ?
C204 H20H 0.9900 . ?
C204 C203 1.484(7) . ?
C212 H21E 0.9900 . ?
C212 H21F 0.9900 . ?
C205 H20I 0.9900 . ?
C205 H20J 0.9900 . ?
C214 H21G 0.9900 . ?
C214 H21H 0.9900 . ?
C214 C213 1.513(6) . ?
C216 H21I 0.9900 . ?
C216 H21J 0.9900 . ?
C216 C215 1.487(7) . ?
C202 H20K 0.9900 . ?
C202 H20L 0.9900 . ?
C215 H21K 0.9900 . ?
C215 H21L 0.9900 . ?
C210 H21M 0.9900 . ?
C210 H21N 0.9900 . ?
C210 C209 1.483(8) . ?
C203 H20M 0.9900 . ?
C203 H20N 0.9900 . ?
C213 H21O 0.9900 . ?
C213 H21P 0.9900 . ?
C208 H20O 0.9900 . ?
C208 H20P 0.9900 . ?
C217 H21Q 0.9900 . ?
C217 H21R 0.9900 . ?
C209 H20Q 0.9900 . ?
C209 H20R 0.9900 . ?
N113 C138 1.330(5) . ?
N113 C139 1.359(6) . ?
C164 C169 1.401(7) . ?
C164 C165 1.411(6) . ?
C164 C163 1.474(7) . ?
C122 C123 1.409(6) . ?
C122 C121 1.451(7) . ?
C122 C127 1.419(6) . ?
C120 N111 1.318(6) . ?
C120 C119 1.471(6) . ?
C120 C135 1.412(6) . ?
C123 H123 0.9500 . ?
C123 C124 1.364(7) . ?
N110 C117 1.314(6) . ?
N110 C116 1.358(5) . ?
C158 C157 1.444(7) . ?
C158 C159 1.405(6) . ?
C158 C163 1.414(6) . ?
C169 C170 1.469(6) . ?
C169 C168 1.408(7) . ?
C111 H111 0.9500 . ?
C111 C110 1.395(7) . ?
C111 C112 1.364(7) . ?
C167 H167 0.9500 . ?
C167 C168 1.380(6) . ?
C167 C166 1.390(8) . ?
N104 H104 0.8800 . ?
N104 C172 1.378(5) . ?
N104 C155 1.363(6) . ?
N108 C154 1.339(5) . ?
N108 C155 1.331(5) . ?
N115 C157 1.354(5) . ?
N115 C156 1.324(6) . ?
C133 C132 1.399(6) . ?
C133 C134 1.476(6) . ?
C133 C128 1.400(7) . ?
C157 C170 1.422(6) . ?
C137 N103 1.379(5) . ?
C137 N107 1.325(6) . ?
C137 C138 1.466(6) . ?
C103 N109 1.350(6) . ?
C103 C116 1.422(6) . ?
C103 C104 1.457(6) . ?
C132 H132 0.9500 . ?
C132 C131 1.382(6) . ?
C113 H113 0.9500 . ?
C113 C112 1.397(7) . ?
C113 C114 1.375(7) . ?
N103 H103 0.8800 . ?
N103 C154 1.363(6) . ?
N101 H101 0.8800 . ?
N101 C118 1.365(6) . ?
N101 C101 1.370(5) . ?
N114 C153 1.314(6) . ?
N114 C152 1.352(5) . ?
C117 C118 1.466(6) . ?
C117 C102 1.411(6) . ?
C153 C154 1.454(6) . ?
C153 C138 1.420(6) . ?
C172 N105 1.332(6) . ?
C172 C171 1.460(7) . ?
C134 C121 1.427(6) . ?
C134 N112 1.346(6) . ?
C156 C155 1.478(6) . ?
C156 C171 1.410(6) . ?
C152 C139 1.420(6) . ?
C152 C151 1.468(7) . ?
C136 N102 1.372(5) . ?
C136 N107 1.330(6) . ?
C136 C135 1.469(7) . ?
C121 N111 1.357(5) . ?
C128 C127 1.473(7) . ?
C128 C129 1.416(6) . ?
C160 H160 0.9500 . ?
C160 C159 1.382(7) . ?
C160 C161 1.389(7) . ?
C144 H144 0.9500 . ?
C144 C145 1.408(6) . ?
C144 C143 1.374(7) . ?
C140 C145 1.411(7) . ?
C140 C139 1.457(6) . ?
C140 C141 1.407(7) . ?
N102 H102 0.8800 . ?
N102 C119 1.364(6) . ?
N106 C119 1.332(5) . ?
N106 C118 1.333(5) . ?
N112 C135 1.333(5) . ?
N116 C170 1.347(6) . ?
N116 C171 1.324(5) . ?
N105 C101 1.328(6) . ?
C165 H165 0.9500 . ?
C165 C166 1.375(7) . ?
N109 C102 1.331(5) . ?
C102 C101 1.466(7) . ?
C146 C145 1.455(7) . ?
C146 C151 1.407(6) . ?
C146 C147 1.415(7) . ?
C110 C115 1.424(6) . ?
C110 C109 1.462(7) . ?
C115 C116 1.449(7) . ?
C115 C114 1.397(7) . ?
C112 H112 0.9500 . ?
C159 H159 0.9500 . ?
C127 C126 1.395(7) . ?
C114 H114 0.9500 . ?
C163 C162 1.401(7) . ?
C151 C150 1.398(7) . ?
C168 H168 0.9500 . ?
C109 C108 1.406(6) . ?
C109 C104 1.411(7) . ?
C162 H162 0.9500 . ?
C162 C161 1.377(7) . ?
C141 H141 0.9500 . ?
C141 C142 1.380(6) . ?
C131 H131 0.9500 . ?
C131 C130 1.377(7) . ?
C130 H130 0.9500 . ?
C130 C129 1.382(7) . ?
C149 H149 0.9500 . ?
C149 C150 1.366(7) . ?
C149 C148 1.400(7) . ?
C124 H124 0.9500 . ?
C124 C125 1.395(7) . ?
C108 H108 0.9500 . ?
C108 C107 1.382(7) . ?
C125 H125 0.9500 . ?
C125 C126 1.383(7) . ?
C129 H129 0.9500 . ?
C147 H147 0.9500 . ?
C147 C148 1.379(7) . ?
C126 H126 0.9500 . ?
C150 H150 0.9500 . ?
C148 H148 0.9500 . ?
C105 H105 0.9500 . ?
C105 C106 1.381(6) . ?
C105 C104 1.405(7) . ?
C161 H161 0.9500 . ?
C107 H107 0.9500 . ?
C107 C106 1.384(7) . ?
C143 H143 0.9500 . ?
C143 C142 1.390(7) . ?
C166 H166 0.9500 . ?
C142 H142 0.9500 . ?
C106 H106 0.9500 . ?
C1D Cl1D 1.725(5) . ?
C1D C6D 1.383(7) . ?
C1D C2D 1.388(7) . ?
Cl2D C2D 1.735(5) . ?
C5D H5D 0.9500 . ?
C5D C6D 1.395(8) . ?
C5D C4D 1.383(8) . ?
C3D H3D 0.9500 . ?
C3D C4D 1.390(8) . ?
C3D C2D 1.375(7) . ?
C6D H6D 0.9500 . ?
C4D H4D 0.9500 . ?
Cl2C C2C 1.743(5) . ?
Cl1C C1C 1.735(5) . ?
C6C H6C 0.9500 . ?
C6C C5C 1.385(8) . ?
C6C C1C 1.369(8) . ?
C5C H5C 0.9500 . ?
C5C C4C 1.384(8) . ?
C4C H4C 0.9500 . ?
C4C C3C 1.378(7) . ?
C1C C2C 1.397(7) . ?
C2C C3C 1.381(7) . ?
C3C H3C 0.9500 . ?
Cl1E C1E 1.730(5) . ?
Cl2E C2E 1.728(5) . ?
C5E H5E 0.9500 . ?
C5E C4E 1.394(8) . ?
C5E C6E 1.374(7) . ?
C4E H4E 0.9500 . ?
C4E C3E 1.383(7) . ?
C6E H6E 0.9500 . ?
C6E C1E 1.398(7) . ?
C3E H3E 0.9500 . ?
C3E C2E 1.383(7) . ?
C1E C2E 1.387(7) . ?
Cl2A C2A 1.736(5) . ?
Cl1A C1A 1.737(5) . ?
C6A H6A 0.9500 . ?
C6A C1A 1.378(7) . ?
C6A C5A 1.381(8) . ?
C1A C2A 1.387(8) . ?
C2A C3A 1.394(7) . ?
C3A H3A 0.9500 . ?
C3A C4A 1.370(7) . ?
C4A H4A 0.9500 . ?
C4A C5A 1.376(8) . ?
C5A H5A 0.9500 . ?
Cl2B C2B 1.738(5) . ?
Cl1B C1B 1.743(5) . ?
C1B C6B 1.383(7) . ?
C1B C2B 1.381(7) . ?
C3B H3B 0.9500 . ?
C3B C4B 1.387(7) . ?
C3B C2B 1.385(7) . ?
C4B H4B 0.9500 . ?
C4B C5B 1.394(8) . ?
C6B H6B 0.9500 . ?
C6B C5B 1.360(8) . ?
C5B H5B 0.9500 . ?

loop_
_geom_torsion_atom_site_label_1
_geom_torsion_atom_site_label_2
_geom_torsion_atom_site_label_3
_geom_torsion_atom_site_label_4
_geom_torsion
_geom_torsion_site_symmetry_1
_geom_torsion_site_symmetry_2
_geom_torsion_site_symmetry_3
_geom_torsion_site_symmetry_4
_geom_torsion_publ_flag
K21 O206 C216 C215 45.3(4) . . . . ?
K21 O206 C217 C218 -56.9(4) . . . . ?
K21 O201 C202 C201 -55.4(4) . . . . ?
K21 O201 C203 C204 40.9(4) . . . . ?
K21 O203 C208 C207 -52.9(4) . . . . ?
K21 O203 C209 C210 53.6(4) . . . . ?
K21 O205 C214 C213 -44.9(4) . . . . ?
K21 O205 C215 C216 55.0(4) . . . . ?
K21 O204 C210 C209 42.4(4) . . . . ?
K21 O202 C204 C203 57.4(4) . . . . ?
K21 O202 C205 C206 -42.9(6) . . . . ?
K21 N201 C213 C214 -48.7(4) . . . . ?
K21 N202 C212 C211 -46.9(5) . . . . ?
C201 N201 C213 C214 71.5(5) . . . . ?
C211 O204 C210 C209 -172.1(4) . . . . ?
C207 N201 C213 C214 -169.2(4) . . . . ?
C206 N202 C212 C211 70.8(6) . . . . ?
O206 C216 C215 O205 -69.8(5) . . . . ?
O205 C214 C213 N201 65.1(5) . . . . ?
O204 C211 C212 N202 61.7(6) . . . . ?
O204 C210 C209 O203 -65.9(5) . . . . ?
O202 C204 C203 O201 -67.5(5) . . . . ?
C218 N202 C212 C211 -167.1(4) . . . . ?
N201 C201 C202 O201 63.6(5) . . . . ?
N201 C207 C208 O203 67.1(5) . . . . ?
N202 C206 C205 O202 64.9(7) . . . . ?
N202 C218 C217 O206 65.3(5) . . . . ?
C204 O202 C205 C206 -172.3(4) . . . . ?
C212 C211 O204 K21 -41.6(5) . . . . ?
C212 C211 O204 C210 173.2(4) . . . . ?
C205 C206 N202 K21 -51.0(6) . . . . ?
C205 C206 N202 C218 70.6(6) . . . . ?
C205 C206 N202 C212 -168.2(5) . . . . ?
C205 O202 C204 C203 -168.8(4) . . . . ?
C214 O205 C215 C216 -171.4(4) . . . . ?
C216 O206 C217 C218 176.1(4) . . . . ?
C202 C201 N201 K21 -38.7(4) . . . . ?
C202 C201 N201 C207 83.1(5) . . . . ?
C202 C201 N201 C213 -156.7(4) . . . . ?
C202 O201 C203 C204 175.9(4) . . . . ?
C215 O205 C214 C213 -174.6(3) . . . . ?
C203 O201 C202 C201 170.2(4) . . . . ?
C208 C207 N201 K21 -43.0(5) . . . . ?
C208 C207 N201 C201 -164.6(4) . . . . ?
C208 C207 N201 C213 75.2(5) . . . . ?
C208 O203 C209 C210 179.2(4) . . . . ?
C217 O206 C216 C215 173.1(4) . . . . ?
C217 C218 N202 K21 -37.6(5) . . . . ?
C217 C218 N202 C206 -157.6(4) . . . . ?
C217 C218 N202 C212 80.4(5) . . . . ?
C209 O203 C208 C207 -176.2(4) . . . . ?
C164 C169 C170 C157 0.5(6) . . . . ?
C164 C169 C170 N116 -180.0(4) . . . . ?
C164 C169 C168 C167 1.3(6) . . . . ?
C164 C165 C166 C167 1.4(7) . . . . ?
C164 C163 C162 C161 -177.9(4) . . . . ?
C122 C123 C124 C125 2.4(7) . . . . ?
C122 C121 N111 C120 -178.3(4) . . . . ?
C122 C127 C126 C125 0.7(7) . . . . ?
C123 C122 C121 C134 -178.6(4) . . . . ?
C123 C122 C121 N111 0.7(6) . . . . ?
C123 C122 C127 C128 178.7(4) . . . . ?
C123 C122 C127 C126 -0.9(6) . . . . ?
C123 C124 C125 C126 -2.6(7) . . . . ?
N110 C117 C118 N101 174.2(4) . . . . ?
N110 C117 C118 N106 -7.8(7) . . . . ?
N110 C117 C102 N109 6.2(6) . . . . ?
N110 C117 C102 C101 -173.9(4) . . . . ?
C158 C157 C170 C169 -2.1(6) . . . . ?
C158 C157 C170 N116 178.4(4) . . . . ?
C158 C163 C162 C161 1.2(7) . . . . ?
C169 C164 C165 C166 -1.5(7) . . . . ?
C169 C164 C163 C158 0.2(6) . . . . ?
C169 C164 C163 C162 179.2(4) . . . . ?
C111 C110 C115 C116 178.7(4) . . . . ?
C111 C110 C115 C114 0.4(6) . . . . ?
C111 C110 C109 C108 2.5(7) . . . . ?
C111 C110 C109 C104 -177.0(4) . . . . ?
N104 C172 N105 C101 -1.3(6) . . . . ?
N104 C172 C171 C156 -0.1(5) . . . . ?
N104 C172 C171 N116 -179.2(4) . . . . ?
N115 C157 C170 C169 177.9(4) . . . . ?
N115 C157 C170 N116 -1.6(6) . . . . ?
N115 C156 C155 N104 -179.1(4) . . . . ?
N115 C156 C155 N108 3.7(7) . . . . ?
N115 C156 C171 C172 179.2(4) . . . . ?
N115 C156 C171 N116 -1.6(6) . . . . ?
C133 C132 C131 C130 -0.2(7) . . . . ?
C133 C134 C121 C122 -1.0(6) . . . . ?
C133 C134 C121 N111 179.7(4) . . . . ?
C133 C134 N112 C135 179.4(4) . . . . ?
C133 C128 C127 C122 0.9(6) . . . . ?
C133 C128 C127 C126 -179.6(4) . . . . ?
C133 C128 C129 C130 0.3(6) . . . . ?
C157 C158 C159 C160 -179.8(4) . . . . ?
C157 C158 C163 C164 -1.9(6) . . . . ?
C157 C158 C163 C162 179.1(4) . . . . ?
C157 N115 C156 C155 179.8(4) . . . . ?
C157 N115 C156 C171 0.9(6) . . . . ?
C137 N103 C154 N108 -178.5(4) . . . . ?
C137 N103 C154 C153 -1.0(4) . . . . ?
C103 N109 C102 C117 -2.9(6) . . . . ?
C103 N109 C102 C101 177.2(4) . . . . ?
C132 C133 C134 C121 179.7(4) . . . . ?
C132 C133 C134 N112 -1.8(6) . . . . ?
C132 C133 C128 C127 -179.6(4) . . . . ?
C132 C133 C128 C129 0.5(6) . . . . ?
C132 C131 C130 C129 1.0(7) . . . . ?
N103 C137 N107 C136 -4.1(6) . . . . ?
N103 C137 C138 N113 -178.3(4) . . . . ?
N103 C137 C138 C153 2.8(4) . . . . ?
N114 C153 C154 N108 5.7(7) . . . . ?
N114 C153 C154 N103 -172.0(4) . . . . ?
N114 C153 C138 N113 -7.1(6) . . . . ?
N114 C153 C138 C137 172.0(4) . . . . ?
N114 C152 C139 N113 -7.6(6) . . . . ?
N114 C152 C139 C140 174.9(4) . . . . ?
N114 C152 C151 C146 -177.4(4) . . . . ?
N114 C152 C151 C150 4.4(6) . . . . ?
C117 N110 C116 C103 -4.7(6) . . . . ?
C117 N110 C116 C115 175.4(4) . . . . ?
C117 C102 C101 N101 -3.9(4) . . . . ?
C117 C102 C101 N105 175.9(4) . . . . ?
C153 N114 C152 C139 2.7(6) . . . . ?
C153 N114 C152 C151 -176.5(4) . . . . ?
C172 N104 C155 N108 177.0(4) . . . . ?
C172 N104 C155 C156 0.0(4) . . . . ?
C172 N105 C101 N101 3.4(7) . . . . ?
C172 N105 C101 C102 -176.3(4) . . . . ?
C134 C133 C132 C131 -179.9(4) . . . . ?
C134 C133 C128 C127 -0.3(6) . . . . ?
C134 C133 C128 C129 179.8(4) . . . . ?
C134 C121 N111 C120 1.1(5) . . . . ?
C134 N112 C135 C120 0.8(6) . . . . ?
C134 N112 C135 C136 179.8(4) . . . . ?
C156 N115 C157 C158 -179.4(4) . . . . ?
C156 N115 C157 C170 0.6(5) . . . . ?
C152 N114 C153 C154 178.1(4) . . . . ?
C152 N114 C153 C138 4.2(6) . . . . ?
C152 C151 C150 C149 178.7(4) . . . . ?
C136 N102 C119 C120 1.1(4) . . . . ?
C136 N102 C119 N106 -176.2(4) . . . . ?
C121 C122 C123 C124 179.5(4) . . . . ?
C121 C122 C127 C128 -1.5(6) . . . . ?
C121 C122 C127 C126 178.9(4) . . . . ?
C121 C134 N112 C135 -2.1(6) . . . . ?
C128 C133 C132 C131 -0.5(6) . . . . ?
C128 C133 C134 C121 0.3(6) . . . . ?
C128 C133 C134 N112 178.9(4) . . . . ?
C128 C127 C126 C125 -178.9(4) . . . . ?
C144 C143 C142 C141 -0.9(7) . . . . ?
C140 C141 C142 C143 1.1(7) . . . . ?
N102 C136 N107 C137 0.9(6) . . . . ?
N102 C136 C135 C120 -0.3(4) . . . . ?
N102 C136 C135 N112 -179.4(4) . . . . ?
N111 C120 C119 N102 177.2(4) . . . . ?
N111 C120 C119 N106 -5.3(7) . . . . ?
N111 C120 C135 C136 -177.7(4) . . . . ?
N111 C120 C135 N112 1.5(6) . . . . ?
N112 C134 C121 C122 -179.4(4) . . . . ?
N112 C134 C121 N111 1.2(6) . . . . ?
N107 C137 N103 C154 173.9(4) . . . . ?
N107 C137 C138 N113 6.4(7) . . . . ?
N107 C137 C138 C153 -172.5(4) . . . . ?
N107 C136 N102 C119 -178.3(4) . . . . ?
N107 C136 C135 C120 177.7(4) . . . . ?
N107 C136 C135 N112 -1.4(7) . . . . ?
N105 C172 C171 C156 -179.5(4) . . . . ?
N105 C172 C171 N116 1.5(7) . . . . ?
C165 C164 C169 C170 178.9(4) . . . . ?
C165 C164 C169 C168 0.2(6) . . . . ?
C165 C164 C163 C158 -178.1(4) . . . . ?
C165 C164 C163 C162 0.9(7) . . . . ?
N109 C103 C116 N110 8.1(6) . . . . ?
N109 C103 C116 C115 -172.0(4) . . . . ?
N109 C103 C104 C109 173.8(4) . . . . ?
N109 C103 C104 C105 -8.7(6) . . . . ?
N109 C102 C101 N101 176.1(4) . . . . ?
N109 C102 C101 N105 -4.2(7) . . . . ?
C154 N108 C155 N104 4.6(6) . . . . ?
C154 N108 C155 C156 -178.7(4) . . . . ?
C154 C153 C138 N113 177.7(4) . . . . ?
C154 C153 C138 C137 -3.2(4) . . . . ?
C119 C120 N111 C121 179.4(4) . . . . ?
C119 C120 C135 C136 0.9(4) . . . . ?
C119 C120 C135 N112 -179.9(4) . . . . ?
C119 N106 C118 N101 -6.3(7) . . . . ?
C119 N106 C118 C117 176.0(4) . . . . ?
C170 C169 C168 C167 -177.4(4) . . . . ?
C170 N116 C171 C172 179.5(4) . . . . ?
C170 N116 C171 C156 0.6(6) . . . . ?
C138 N113 C139 C152 4.6(6) . . . . ?
C138 N113 C139 C140 -177.8(4) . . . . ?
C138 C137 N103 C154 -1.1(4) . . . . ?
C138 C137 N107 C136 170.2(4) . . . . ?
C138 C153 C154 N108 -179.6(4) . . . . ?
C138 C153 C154 N103 2.7(5) . . . . ?
C118 N101 C101 N105 -178.7(4) . . . . ?
C118 N101 C101 C102 1.0(4) . . . . ?
C118 C117 C102 N109 -175.1(4) . . . . ?
C118 C117 C102 C101 4.9(4) . . . . ?
C118 N106 C119 C120 -179.8(4) . . . . ?
C118 N106 C119 N102 -2.9(7) . . . . ?
C102 C117 C118 N101 -4.5(4) . . . . ?
C102 C117 C118 N106 173.5(4) . . . . ?
C155 N104 C172 N105 179.4(4) . . . . ?
C155 N104 C172 C171 0.1(4) . . . . ?
C155 N108 C154 N103 4.2(7) . . . . ?
C155 N108 C154 C153 -173.0(4) . . . . ?
C155 C156 C171 C172 0.1(4) . . . . ?
C155 C156 C171 N116 179.2(4) . . . . ?
C135 C120 N111 C121 -2.4(6) . . . . ?
C135 C120 C119 N102 -1.2(4) . . . . ?
C135 C120 C119 N106 176.3(4) . . . . ?
C135 C136 N102 C119 -0.5(4) . . . . ?
C135 C136 N107 C137 -176.6(4) . . . . ?
C171 C172 N105 C101 178.0(4) . . . . ?
C171 C156 C155 N104 0.0(4) . . . . ?
C171 C156 C155 N108 -177.3(4) . . . . ?
C171 N116 C170 C169 -178.7(4) . . . . ?
C171 N116 C170 C157 0.9(6) . . . . ?
C101 N101 C118 C117 2.1(4) . . . . ?
C101 N101 C118 N106 -175.8(4) . . . . ?
C146 C151 C150 C149 0.5(7) . . . . ?
C146 C147 C148 C149 0.7(7) . . . . ?
C145 C144 C143 C142 0.4(7) . . . . ?
C145 C140 C139 N113 -174.6(4) . . . . ?
C145 C140 C139 C152 3.1(6) . . . . ?
C145 C140 C141 C142 -0.7(7) . . . . ?
C145 C146 C151 C152 2.0(6) . . . . ?
C145 C146 C151 C150 -179.8(4) . . . . ?
C145 C146 C147 C148 179.2(4) . . . . ?
C110 C111 C112 C113 0.0(7) . . . . ?
C110 C115 C116 N110 175.9(4) . . . . ?
C110 C115 C116 C103 -4.0(6) . . . . ?
C110 C115 C114 C113 -1.0(7) . . . . ?
C110 C109 C108 C107 177.5(4) . . . . ?
C110 C109 C104 C103 0.3(6) . . . . ?
C110 C109 C104 C105 -177.1(4) . . . . ?
C115 C110 C109 C108 -176.7(4) . . . . ?
C115 C110 C109 C104 3.8(6) . . . . ?
C112 C111 C110 C115 0.1(7) . . . . ?
C112 C111 C110 C109 -179.2(4) . . . . ?
C112 C113 C114 C115 1.1(7) . . . . ?
C116 N110 C117 C118 179.7(4) . . . . ?
C116 N110 C117 C102 -1.9(6) . . . . ?
C116 C103 N109 C102 -3.8(6) . . . . ?
C116 C103 C104 C109 -6.2(6) . . . . ?
C116 C103 C104 C105 171.2(4) . . . . ?
C116 C115 C114 C113 -179.4(4) . . . . ?
C159 C158 C157 N115 3.7(6) . . . . ?
C159 C158 C157 C170 -176.2(4) . . . . ?
C159 C158 C163 C164 177.2(4) . . . . ?
C159 C158 C163 C162 -1.8(6) . . . . ?
C159 C160 C161 C162 -1.0(7) . . . . ?
C127 C122 C123 C124 -0.7(6) . . . . ?
C127 C122 C121 C134 1.6(6) . . . . ?
C127 C122 C121 N111 -179.0(4) . . . . ?
C127 C128 C129 C130 -179.6(4) . . . . ?
C114 C113 C112 C111 -0.6(7) . . . . ?
C114 C115 C116 N110 -5.8(6) . . . . ?
C114 C115 C116 C103 174.3(4) . . . . ?
C139 N113 C138 C137 -176.6(4) . . . . ?
C139 N113 C138 C153 2.2(6) . . . . ?
C139 C152 C151 C146 3.3(6) . . . . ?
C139 C152 C151 C150 -174.9(4) . . . . ?
C139 C140 C145 C144 -178.7(4) . . . . ?
C139 C140 C145 C146 2.2(6) . . . . ?
C139 C140 C141 C142 178.2(4) . . . . ?
C163 C164 C169 C170 0.5(6) . . . . ?
C163 C164 C169 C168 -178.2(4) . . . . ?
C163 C164 C165 C166 176.9(4) . . . . ?
C163 C158 C157 N115 -177.2(4) . . . . ?
C163 C158 C157 C170 2.8(6) . . . . ?
C163 C158 C159 C160 1.1(6) . . . . ?
C163 C162 C161 C160 0.3(7) . . . . ?
C151 C152 C139 N113 171.7(4) . . . . ?
C151 C152 C139 C140 -5.8(6) . . . . ?
C151 C146 C145 C144 176.2(4) . . . . ?
C151 C146 C145 C140 -4.7(6) . . . . ?
C151 C146 C147 C148 -0.4(7) . . . . ?
C168 C169 C170 C157 179.2(4) . . . . ?
C168 C169 C170 N116 -1.3(6) . . . . ?
C168 C167 C166 C165 0.2(7) . . . . ?
C109 C110 C115 C116 -2.0(6) . . . . ?
C109 C110 C115 C114 179.7(4) . . . . ?
C109 C108 C107 C106 0.5(7) . . . . ?
C141 C140 C145 C144 0.1(6) . . . . ?
C141 C140 C145 C146 -179.0(4) . . . . ?
C141 C140 C139 N113 6.6(6) . . . . ?
C141 C140 C139 C152 -175.7(4) . . . . ?
C131 C130 C129 C128 -1.0(7) . . . . ?
C124 C125 C126 C127 1.0(7) . . . . ?
C108 C109 C104 C103 -179.2(4) . . . . ?
C108 C109 C104 C105 3.4(6) . . . . ?
C108 C107 C106 C105 1.8(7) . . . . ?
C129 C128 C127 C122 -179.2(4) . . . . ?
C129 C128 C127 C126 0.3(6) . . . . ?
C147 C146 C145 C144 -3.3(7) . . . . ?
C147 C146 C145 C140 175.7(4) . . . . ?
C147 C146 C151 C152 -178.4(4) . . . . ?
C147 C146 C151 C150 -0.2(6) . . . . ?
C150 C149 C148 C147 -0.4(7) . . . . ?
C148 C149 C150 C151 -0.2(7) . . . . ?
C161 C160 C159 C158 0.3(7) . . . . ?
C143 C144 C145 C140 0.0(7) . . . . ?
C143 C144 C145 C146 179.1(4) . . . . ?
C166 C167 C168 C169 -1.5(7) . . . . ?
C106 C105 C104 C103 -178.8(4) . . . . ?
C106 C105 C104 C109 -1.3(7) . . . . ?
C104 C103 N109 C102 176.1(4) . . . . ?
C104 C103 C116 N110 -171.8(4) . . . . ?
C104 C103 C116 C115 8.1(6) . . . . ?
C104 C109 C108 C107 -3.0(7) . . . . ?
C104 C105 C106 C107 -1.3(7) . . . . ?
Cl1D C1D C6D C5D -178.0(4) . . . . ?
Cl1D C1D C2D Cl2D -2.7(6) . . . . ?
Cl1D C1D C2D C3D 178.4(4) . . . . ?
C6D C1D C2D Cl2D 176.6(4) . . . . ?
C6D C1D C2D C3D -2.3(8) . . . . ?
C6D C5D C4D C3D -1.0(8) . . . . ?
C4D C5D C6D C1D -1.1(8) . . . . ?
C4D C3D C2D C1D 0.2(8) . . . . ?
C4D C3D C2D Cl2D -178.7(4) . . . . ?
C2D C1D C6D C5D 2.7(8) . . . . ?
C2D C3D C4D C5D 1.4(8) . . . . ?
Cl2C C2C C3C C4C 179.5(5) . . . . ?
Cl1C C1C C2C Cl2C -0.3(6) . . . . ?
Cl1C C1C C2C C3C 178.1(4) . . . . ?
C6C C5C C4C C3C -0.8(9) . . . . ?
C6C C1C C2C Cl2C -179.8(5) . . . . ?
C6C C1C C2C C3C -1.3(8) . . . . ?
C5C C6C C1C Cl1C -179.0(5) . . . . ?
C5C C6C C1C C2C 0.5(9) . . . . ?
C5C C4C C3C C2C 0.0(9) . . . . ?
C1C C6C C5C C4C 0.6(10) . . . . ?
C1C C2C C3C C4C 1.1(8) . . . . ?
Cl1E C1E C2E Cl2E 1.0(6) . . . . ?
Cl1E C1E C2E C3E -178.0(4) . . . . ?
C5E C4E C3E C2E -1.0(8) . . . . ?
C5E C6E C1E Cl1E 178.3(4) . . . . ?
C5E C6E C1E C2E 0.2(7) . . . . ?
C4E C5E C6E C1E -0.8(7) . . . . ?
C4E C3E C2E Cl2E -178.6(4) . . . . ?
C4E C3E C2E C1E 0.3(7) . . . . ?
C6E C5E C4E C3E 1.2(7) . . . . ?
C6E C1E C2E Cl2E 179.0(4) . . . . ?
C6E C1E C2E C3E 0.1(7) . . . . ?
Cl2A C2A C3A C4A -176.5(4) . . . . ?
Cl1A C1A C2A Cl2A -2.3(6) . . . . ?
Cl1A C1A C2A C3A 177.5(4) . . . . ?
C6A C1A C2A Cl2A 177.4(4) . . . . ?
C6A C1A C2A C3A -2.8(7) . . . . ?
C1A C6A C5A C4A 2.5(8) . . . . ?
C1A C2A C3A C4A 3.8(7) . . . . ?
C2A C3A C4A C5A -1.6(7) . . . . ?
C3A C4A C5A C6A -1.6(7) . . . . ?
C5A C6A C1A Cl1A 179.5(4) . . . . ?
C5A C6A C1A C2A -0.2(7) . . . . ?
Cl1B C1B C6B C5B 176.9(5) . . . . ?
Cl1B C1B C2B Cl2B -0.3(7) . . . . ?
Cl1B C1B C2B C3B -177.6(4) . . . . ?
C1B C6B C5B C4B 0.8(9) . . . . ?
C3B C4B C5B C6B 1.7(9) . . . . ?
C4B C3B C2B Cl2B -176.8(4) . . . . ?
C4B C3B C2B C1B 0.6(8) . . . . ?
C6B C1B C2B Cl2B 179.3(4) . . . . ?
C6B C1B C2B C3B 2.0(8) . . . . ?
C2B C1B C6B C5B -2.7(8) . . . . ?
C2B C3B C4B C5B -2.4(8) . . . . ?
